data_1573889
loop_
_publ_author_name
'Luff, Martin S.'
'Filipovic, Tin M.'
'Corsei, Celine S.'
'Oppel, Kai'
'Krummenacher, Ivo'
'Bertermann, R&#xfc;diger'
'Finze, Maik'
'Braunschweig, Holger'
'Radius, Udo'

_publ_section_title
;
 Azolium-2-dithiocarboxylates as redox active ligands in nickel chemistry.
;
_journal_issue 12
_journal_name_full 'Chemical science'
_journal_page_first 5142
_journal_page_last 5154
_journal_paper_doi 10.1039/d4sc08449g
_journal_volume 16
_journal_year 2025
_chemical_formula_moiety 'C54 H86 K N2 Ni O3 S4'
_chemical_formula_sum 'C54 H86 K N2 Ni O3 S4'
_chemical_formula_weight 1037.29
_space_group_crystal_system monoclinic
_space_group_IT_number 14
_space_group_name_Hall '-P 2yn'
_space_group_name_H-M_alt 'P 1 21/n 1'
_atom_sites_solution_hydrogens geom
_atom_sites_solution_primary dual
_atom_sites_solution_secondary difmap
_audit_creation_method SHELXL-2018/3
_audit_update_record
;
2024-12-12 deposited with the CCDC.	2025-02-10 downloaded from the CCDC.
;
_cell_angle_alpha 90
_cell_angle_beta 96.44
_cell_angle_gamma 90
_cell_formula_units_Z 8
_cell_length_a 11.042
_cell_length_b 30.09600(10)
_cell_length_c 34.28230(10)
_cell_measurement_reflns_used 139988
_cell_measurement_temperature 100(2)
_cell_measurement_theta_max 77.2830
_cell_measurement_theta_min 2.9410
_cell_volume 11320.81(5)
_computing_cell_refinement 'CrysAlisPro 1.171.41.93a (Rigaku OD, 2020)'
_computing_data_reduction 'CrysAlisPro 1.171.41.93a (Rigaku OD, 2020)'
_computing_molecular_graphics 'ShelXLe (Huebschle et all, 2011)'
_computing_publication_material 'SHELXL-2014/6 (Sheldrick, 2014)'
_computing_structure_refinement 'SHELXL-2018/3 (Sheldrick, 2018)'
_computing_structure_solution 'SHELXT 2014/5 (Sheldrick, 2014)'
_diffrn_ambient_temperature 100(2)
_diffrn_detector_area_resol_mean 10.0000
_diffrn_measured_fraction_theta_full 1.000
_diffrn_measured_fraction_theta_max 0.994
_diffrn_measurement_device_type 'XtaLAB Synergy, Dualflex, HyPix'
_diffrn_measurement_method '\w scans'
_diffrn_radiation_type CuK\a
_diffrn_radiation_wavelength 1.54184
_diffrn_reflns_av_R_equivalents 0.0422
_diffrn_reflns_av_unetI/netI 0.0175
_diffrn_reflns_Laue_measured_fraction_full 1.000
_diffrn_reflns_Laue_measured_fraction_max 0.994
_diffrn_reflns_limit_h_max 13
_diffrn_reflns_limit_h_min -13
_diffrn_reflns_limit_k_max 37
_diffrn_reflns_limit_k_min -38
_diffrn_reflns_limit_l_max 43
_diffrn_reflns_limit_l_min -41
_diffrn_reflns_number 237467
_diffrn_reflns_point_group_measured_fraction_full 1.000
_diffrn_reflns_point_group_measured_fraction_max 0.994
_diffrn_reflns_theta_full 72.000
_diffrn_reflns_theta_max 77.555
_diffrn_reflns_theta_min 2.594
_diffrn_source 'micro-focus sealed X-ray tube'
_exptl_absorpt_coefficient_mu 2.845
_exptl_absorpt_correction_T_max 1.000
_exptl_absorpt_correction_T_min 0.081
_exptl_absorpt_correction_type gaussian
_exptl_absorpt_process_details
;
CrysAlisPro 1.171.41.92a (Rigaku Oxford Diffraction, 2020)
Numerical absorption correction based on gaussian integration over
a multifaceted crystal model
Empirical absorption correction using spherical harmonics,
implemented in SCALE3 ABSPACK scaling algorithm.
;
_exptl_crystal_colour green
_exptl_crystal_density_diffrn 1.217
_exptl_crystal_description block
_exptl_crystal_F_000 4472
_exptl_crystal_size_max 0.540
_exptl_crystal_size_mid 0.140
_exptl_crystal_size_min 0.100
_refine_diff_density_max 1.014
_refine_diff_density_min -0.602
_refine_diff_density_rms 0.058
_refine_ls_extinction_method none
_refine_ls_goodness_of_fit_ref 1.048
_refine_ls_hydrogen_treatment constr
_refine_ls_matrix_type full
_refine_ls_number_parameters 1399
_refine_ls_number_reflns 23923
_refine_ls_number_restraints 1509
_refine_ls_restrained_S_all 1.171
_refine_ls_R_factor_all 0.0480
_refine_ls_R_factor_gt 0.0462
_refine_ls_shift/su_max 0.002
_refine_ls_shift/su_mean 0.000
_refine_ls_structure_factor_coef Fsqd
_refine_ls_weighting_details 'w=1/[\s^2^(Fo^2^)+(0.0545P)^2^+11.8748P] where P=(Fo^2^+2Fc^2^)/3'
_refine_ls_weighting_scheme calc
_refine_ls_wR_factor_gt 0.1188
_refine_ls_wR_factor_ref 0.1202
_reflns_Friedel_coverage 0.000
_reflns_number_gt 22708
_reflns_number_total 23923
_reflns_threshold_expression 'I > 2\s(I)'
_cod_data_source_file d4sc08449g2.cif
_cod_data_source_block Compound_4aK
_cod_depositor_comments 'Adding full bibliography for 1573879--1573889.cif.'
_cod_original_sg_symbol_H-M 'P 21/n'
_cod_database_code 1573889
_shelx_shelxl_version_number 2018/3
_shelx_space_group_comment
;
The symmetry employed for this shelxl refinement is uniquely defined
by the following loop, which should always be used as a source of
symmetry information in preference to the above space-group names.
They are only intended as comments.
;
_shelx_estimated_absorpt_t_min 0.309
_shelx_estimated_absorpt_t_max 0.764

loop_
_space_group_symop_operation_xyz
'x, y, z'
'-x+1/2, y+1/2, -z+1/2'
'-x, -y, -z'
'x-1/2, -y-1/2, z-1/2'

loop_
_atom_site_label
_atom_site_type_symbol
_atom_site_fract_x
_atom_site_fract_y
_atom_site_fract_z
_atom_site_U_iso_or_equiv
_atom_site_adp_type
_atom_site_occupancy
_atom_site_site_symmetry_order
_atom_site_calc_flag
_atom_site_refinement_flags_posn
_atom_site_refinement_flags_adp
_atom_site_refinement_flags_occupancy
_atom_site_disorder_assembly
_atom_site_disorder_group
Ni01 Ni 0.20166(3) 0.25666(2) 0.62632(2) 0.02444(8) Uani 1 1 d . . . . .
Ni02 Ni 0.79035(3) 0.24969(2) 0.87919(2) 0.02368(8) Uani 1 1 d . . . . .
K004 K 1.03952(4) 0.28780(2) 0.82784(2) 0.03757(11) Uani 1 1 d . . . . .
K00B K 0.45086(5) 0.32936(2) 0.57042(2) 0.04694(13) Uani 1 1 d . . . . .
S1_1 S 0.64774(4) 0.29950(2) 0.87071(2) 0.02801(10) Uani 1 1 d . . . . .
S2_1 S 0.89190(4) 0.30896(2) 0.89954(2) 0.02302(9) Uani 1 1 d . . . . .
C3_1 C 0.75610(16) 0.33954(6) 0.88860(5) 0.0221(3) Uani 1 1 d . . . . .
C4_1 C 0.73868(15) 0.38364(6) 0.89320(5) 0.0198(3) Uani 1 1 d . . . . .
C5_1 C 0.61525(16) 0.40758(6) 0.88779(5) 0.0226(4) Uani 1 1 d . . . . .
C6_1 C 0.65252(17) 0.45654(6) 0.89513(6) 0.0247(4) Uani 1 1 d . . . . .
H6A_1 H 0.655038 0.472239 0.869855 0.030 Uiso 1 1 calc R U . . .
H6B_1 H 0.593017 0.471767 0.910080 0.030 Uiso 1 1 calc R U . . .
C7_1 C 0.77966(16) 0.45660(6) 0.91874(5) 0.0220(3) Uani 1 1 d . . . . .
N8_1 N 0.83095(13) 0.41388(5) 0.90590(4) 0.0188(3) Uani 1 1 d . . . . .
C9_1 C 0.54846(17) 0.40250(7) 0.84627(6) 0.0290(4) Uani 1 1 d . . . . .
H9A_1 H 0.603123 0.411019 0.826914 0.043 Uiso 1 1 calc R U . . .
H9B_1 H 0.476385 0.421732 0.843435 0.043 Uiso 1 1 calc R U . . .
H9C_1 H 0.523226 0.371503 0.841964 0.043 Uiso 1 1 calc R U . . .
C10_1 C 0.53173(17) 0.39080(7) 0.91757(6) 0.0273(4) Uani 1 1 d . . . . .
H10A_1 H 0.457043 0.408648 0.915448 0.041 Uiso 1 1 calc R U . . .
H10B_1 H 0.573981 0.393449 0.944178 0.041 Uiso 1 1 calc R U . . .
H10C_1 H 0.510876 0.359598 0.912096 0.041 Uiso 1 1 calc R U . . .
C11_1 C 0.76879(17) 0.45697(7) 0.96304(6) 0.0262(4) Uani 1 1 d . . . . .
H11A_1 H 0.716505 0.481712 0.969249 0.039 Uiso 1 1 calc R U . . .
H11B_1 H 0.849891 0.460564 0.977532 0.039 Uiso 1 1 calc R U . . .
H11C_1 H 0.733046 0.428888 0.970602 0.039 Uiso 1 1 calc R U . . .
C12_1 C 0.85528(17) 0.49619(6) 0.90833(6) 0.0267(4) Uani 1 1 d . . . . .
H12A_1 H 0.860862 0.496333 0.880001 0.040 Uiso 1 1 calc R U . . .
H12B_1 H 0.937268 0.494051 0.922476 0.040 Uiso 1 1 calc R U . . .
H12C_1 H 0.816447 0.523722 0.915797 0.040 Uiso 1 1 calc R U . . .
C13_1 C 0.95312(15) 0.40853(6) 0.89596(5) 0.0189(3) Uani 1 1 d . . . . .
C14_1 C 1.04952(16) 0.39934(6) 0.92547(5) 0.0205(3) Uani 1 1 d . . . . .
C15_1 C 1.16614(16) 0.39243(6) 0.91451(6) 0.0236(4) Uani 1 1 d . . . . .
H15_1 H 1.232236 0.387449 0.934254 0.028 Uiso 1 1 calc R U . . .
C16_1 C 1.18744(17) 0.39269(6) 0.87551(6) 0.0251(4) Uani 1 1 d . . . . .
H16_1 H 1.266735 0.386746 0.868544 0.030 Uiso 1 1 calc R U . . .
C17_1 C 1.09244(17) 0.40166(6) 0.84670(5) 0.0240(4) Uani 1 1 d . . . . .
H17_1 H 1.107355 0.401782 0.819946 0.029 Uiso 1 1 calc R U . . .
C18_1 C 0.97498(16) 0.41056(6) 0.85620(5) 0.0209(3) Uani 1 1 d . . . . .
C19_1 C 1.03052(17) 0.39527(6) 0.96859(5) 0.0230(4) Uani 1 1 d . . . . .
H19_1 H 0.940809 0.395303 0.970493 0.028 Uiso 1 1 calc R U . . .
C20_1 C 1.08355(19) 0.35202(7) 0.98699(6) 0.0306(4) Uani 1 1 d . . . . .
H20A_1 H 1.048601 0.326632 0.971757 0.046 Uiso 1 1 calc R U . . .
H20B_1 H 1.063659 0.349741 1.014067 0.046 Uiso 1 1 calc R U . . .
H20C_1 H 1.172271 0.352065 0.986904 0.046 Uiso 1 1 calc R U . . .
C21_1 C 1.08642(19) 0.43551(7) 0.99168(6) 0.0295(4) Uani 1 1 d . . . . .
H21A_1 H 1.174865 0.435669 0.990882 0.044 Uiso 1 1 calc R U . . .
H21B_1 H 1.068715 0.433555 1.019005 0.044 Uiso 1 1 calc R U . . .
H21C_1 H 1.051328 0.462935 0.979868 0.044 Uiso 1 1 calc R U . . .
C22_1 C 0.87557(17) 0.42095(6) 0.82312(5) 0.0239(4) Uani 1 1 d . . . . .
H22_1 H 0.801246 0.430224 0.835224 0.029 Uiso 1 1 calc R U . . .
C23_1 C 0.84288(18) 0.37942(7) 0.79822(6) 0.0290(4) Uani 1 1 d . . . . .
H23A_1 H 0.776861 0.386512 0.777612 0.043 Uiso 1 1 calc R U . . .
H23B_1 H 0.816343 0.355758 0.814963 0.043 Uiso 1 1 calc R U . . .
H23C_1 H 0.914557 0.369457 0.786166 0.043 Uiso 1 1 calc R U . . .
C24_1 C 0.9111(2) 0.45934(7) 0.79718(6) 0.0323(4) Uani 1 1 d . . . . .
H24A_1 H 0.980948 0.450424 0.783680 0.048 Uiso 1 1 calc R U . . .
H24B_1 H 0.933060 0.485427 0.813570 0.048 Uiso 1 1 calc R U . . .
H24C_1 H 0.842090 0.466661 0.777723 0.048 Uiso 1 1 calc R U . . .
S1_2 S 0.68672(4) 0.19088(2) 0.86070(2) 0.02709(10) Uani 1 1 d . . . . .
C2_2 C 0.82431(16) 0.16179(6) 0.86227(5) 0.0233(4) Uani 1 1 d . . . . .
S3_2 S 0.93636(4) 0.20042(2) 0.88072(2) 0.02667(10) Uani 1 1 d . . . . .
C4_2 C 0.84201(16) 0.11919(6) 0.85092(5) 0.0212(3) Uani 1 1 d . . . . .
C5_2 C 0.96532(17) 0.09712(6) 0.84716(6) 0.0250(4) Uani 1 1 d . . . . .
C6_2 C 0.92790(17) 0.04925(7) 0.83509(6) 0.0288(4) Uani 1 1 d . . . . .
H6A_2 H 0.978347 0.038205 0.815026 0.035 Uiso 1 1 calc R U . . .
H6B_2 H 0.939691 0.029285 0.858154 0.035 Uiso 1 1 calc R U . . .
C7_2 C 0.79284(17) 0.05029(6) 0.81836(6) 0.0243(4) Uani 1 1 d . . . . .
N8_2 N 0.74743(13) 0.08996(5) 0.83840(4) 0.0209(3) Uani 1 1 d . . . . .
C9_2 C 1.05016(18) 0.09636(8) 0.88579(7) 0.0334(4) Uani 1 1 d . . . . .
H9A_2 H 1.122239 0.078353 0.882477 0.050 Uiso 1 1 calc R U . . .
H9B_2 H 1.006986 0.083494 0.906561 0.050 Uiso 1 1 calc R U . . .
H9C_2 H 1.075453 0.126753 0.893014 0.050 Uiso 1 1 calc R U . . .
C10_2 C 1.03286(18) 0.12016(7) 0.81608(6) 0.0318(4) Uani 1 1 d . . . . .
H10A_2 H 0.980861 0.120554 0.790959 0.048 Uiso 1 1 calc R U . . .
H10B_2 H 1.108199 0.103948 0.813045 0.048 Uiso 1 1 calc R U . . .
H10C_2 H 1.052701 0.150721 0.824363 0.048 Uiso 1 1 calc R U . . .
C11_2 C 0.72591(19) 0.00844(6) 0.82833(7) 0.0312(4) Uani 1 1 d . . . . .
H11A_2 H 0.638367 0.012183 0.820543 0.047 Uiso 1 1 calc R U . . .
H11B_2 H 0.740191 0.003003 0.856661 0.047 Uiso 1 1 calc R U . . .
H11C_2 H 0.755968 -0.016878 0.814231 0.047 Uiso 1 1 calc R U . . .
C12_2 C 0.77984(19) 0.05626(7) 0.77355(6) 0.0302(4) Uani 1 1 d . . . . .
H12A_2 H 0.825620 0.032867 0.761762 0.045 Uiso 1 1 calc R U . . .
H12B_2 H 0.812009 0.085386 0.767135 0.045 Uiso 1 1 calc R U . . .
H12C_2 H 0.693599 0.054341 0.763185 0.045 Uiso 1 1 calc R U . . .
C13_2 C 0.63315(16) 0.09054(6) 0.85506(6) 0.0223(4) Uani 1 1 d . . . . .
C14_2 C 0.63232(18) 0.08033(7) 0.89508(6) 0.0285(4) Uani 1 1 d . . . . .
C15_2 C 0.5225(2) 0.08285(8) 0.91142(7) 0.0374(5) Uani 1 1 d . . . . .
H15_2 H 0.521317 0.076896 0.938594 0.045 Uiso 1 1 calc R U . . .
C16_2 C 0.4151(2) 0.09387(8) 0.88871(7) 0.0393(5) Uani 1 1 d . . . . .
H16_2 H 0.340798 0.095327 0.900207 0.047 Uiso 1 1 calc R U . . .
C17_2 C 0.41650(18) 0.10270(7) 0.84943(7) 0.0343(5) Uani 1 1 d . . . . .
H17_2 H 0.342176 0.109677 0.833916 0.041 Uiso 1 1 calc R U . . .
C18_2 C 0.52483(17) 0.10167(6) 0.83166(6) 0.0256(4) Uani 1 1 d . . . . .
C19_2 C 0.7462(2) 0.06739(8) 0.92173(6) 0.0362(5) Uani 1 1 d . . . . .
H19_2 H 0.813212 0.062576 0.904840 0.043 Uiso 1 1 calc R U . . .
C20_2 C 0.7284(3) 0.02392(10) 0.94373(8) 0.0506(6) Uani 1 1 d . . . . .
H20A_2 H 0.699336 0.000749 0.924883 0.076 Uiso 1 1 calc R U . . .
H20B_2 H 0.668324 0.028500 0.962325 0.076 Uiso 1 1 calc R U . . .
H20C_2 H 0.806204 0.014739 0.958046 0.076 Uiso 1 1 calc R U . . .
C21_2 C 0.7856(2) 0.10493(10) 0.95051(7) 0.0471(6) Uani 1 1 d . . . . .
H21A_2 H 0.804890 0.131473 0.935848 0.071 Uiso 1 1 calc R U . . .
H21B_2 H 0.857879 0.095662 0.967816 0.071 Uiso 1 1 calc R U . . .
H21C_2 H 0.719238 0.111688 0.966306 0.071 Uiso 1 1 calc R U . . .
C22_2 C 0.51981(18) 0.11307(7) 0.78854(6) 0.0294(4) Uani 1 1 d . . . . .
H22_2 H 0.605418 0.115419 0.781837 0.035 Uiso 1 1 calc R U . . .
C23_2 C 0.4558(2) 0.07590(7) 0.76330(7) 0.0354(5) Uani 1 1 d . . . . .
H23A_2 H 0.464393 0.081474 0.735573 0.053 Uiso 1 1 calc R U . . .
H23B_2 H 0.369190 0.075280 0.767076 0.053 Uiso 1 1 calc R U . . .
H23C_2 H 0.493136 0.047255 0.771138 0.053 Uiso 1 1 calc R U . . .
C24_2 C 0.4565(2) 0.15754(7) 0.77884(8) 0.0401(5) Uani 1 1 d . . . . .
H24A_2 H 0.459800 0.164535 0.751056 0.060 Uiso 1 1 calc R U . . .
H24B_2 H 0.497888 0.180973 0.795121 0.060 Uiso 1 1 calc R U . . .
H24C_2 H 0.371254 0.155625 0.784115 0.060 Uiso 1 1 calc R U . . .
S1_3 S 0.10470(4) 0.19415(2) 0.61538(2) 0.02579(10) Uani 1 1 d . . . . .
C2_3 C 0.24610(16) 0.16735(6) 0.61963(6) 0.0234(4) Uani 1 1 d . . . . .
S3_3 S 0.35227(4) 0.21071(2) 0.62701(2) 0.03068(11) Uani 1 1 d . . . . .
C4_3 C 0.27405(16) 0.12310(6) 0.61887(5) 0.0225(4) Uani 1 1 d . . . . .
C5_3 C 0.40438(17) 0.10473(7) 0.62286(6) 0.0271(4) Uani 1 1 d . . . . .
C6_3 C 0.38231(19) 0.05512(7) 0.62979(6) 0.0316(4) Uani 1 1 d . . . . .
H6A_3 H 0.389932 0.048704 0.658284 0.038 Uiso 1 1 calc R U . . .
H6B_3 H 0.443049 0.036985 0.617759 0.038 Uiso 1 1 calc R U . . .
C7_3 C 0.25253(18) 0.04395(7) 0.61084(7) 0.0297(4) Uani 1 1 d . . . . .
N8_3 N 0.19237(13) 0.08825(5) 0.61359(5) 0.0225(3) Uani 1 1 d . . . . .
C9_3 C 0.48627(19) 0.12284(8) 0.65903(6) 0.0355(5) Uani 1 1 d . . . . .
H9A_3 H 0.553888 0.102210 0.666036 0.053 Uiso 1 1 calc R U . . .
H9B_3 H 0.438004 0.125799 0.681203 0.053 Uiso 1 1 calc R U . . .
H9C_3 H 0.518705 0.151965 0.652746 0.053 Uiso 1 1 calc R U . . .
C10_3 C 0.46577(18) 0.11500(8) 0.58581(6) 0.0321(4) Uani 1 1 d . . . . .
H10A_3 H 0.414695 0.103823 0.562658 0.048 Uiso 1 1 calc R U . . .
H10B_3 H 0.545708 0.100518 0.587705 0.048 Uiso 1 1 calc R U . . .
H10C_3 H 0.476038 0.147191 0.583429 0.048 Uiso 1 1 calc R U . . .
C11_3 C 0.1967(2) 0.00844(7) 0.63480(9) 0.0463(6) Uani 1 1 d . . . . .
H11A_3 H 0.109780 0.005468 0.625651 0.069 Uiso 1 1 calc R U . . .
H11B_3 H 0.206650 0.016947 0.662566 0.069 Uiso 1 1 calc R U . . .
H11C_3 H 0.237763 -0.019991 0.631621 0.069 Uiso 1 1 calc R U . . .
C12_3 C 0.2523(2) 0.02831(9) 0.56889(8) 0.0472(6) Uani 1 1 d . . . . .
H12A_3 H 0.169715 0.019120 0.558574 0.071 Uiso 1 1 calc R U . . .
H12B_3 H 0.308060 0.003086 0.568098 0.071 Uiso 1 1 calc R U . . .
H12C_3 H 0.278894 0.052608 0.552834 0.071 Uiso 1 1 calc R U . . .
C13_3 C 0.06527(15) 0.09263(6) 0.61816(5) 0.0202(3) Uani 1 1 d . . . . .
C14_3 C 0.03013(16) 0.09381(6) 0.65641(5) 0.0227(4) Uani 1 1 d . . . . .
C15_3 C -0.09335(17) 0.09798(7) 0.66060(6) 0.0277(4) Uani 1 1 d . . . . .
H15_3 H -0.118684 0.099013 0.686164 0.033 Uiso 1 1 calc R U . . .
C16_3 C -0.17984(18) 0.10066(8) 0.62817(6) 0.0319(4) Uani 1 1 d . . . . .
H16_3 H -0.263771 0.103129 0.631576 0.038 Uiso 1 1 calc R U . . .
C17_3 C -0.14397(17) 0.09972(7) 0.59078(6) 0.0283(4) Uani 1 1 d . . . . .
H17_3 H -0.203889 0.101575 0.568678 0.034 Uiso 1 1 calc R U . . .
C18_3 C -0.02134(16) 0.09611(6) 0.58500(6) 0.0229(4) Uani 1 1 d . . . . .
C19_3 C 0.01319(18) 0.09831(6) 0.54329(6) 0.0266(4) Uani 1 1 d . . . . .
H19_3 H 0.104035 0.096902 0.544577 0.032 Uiso 1 1 calc R U . . .
C20_3 C -0.0402(2) 0.05867(7) 0.51890(6) 0.0330(4) Uani 1 1 d . . . . .
H20A_3 H -0.129243 0.061040 0.515119 0.050 Uiso 1 1 calc R U . . .
H20B_3 H -0.016680 0.030944 0.532724 0.050 Uiso 1 1 calc R U . . .
H20C_3 H -0.008669 0.058721 0.493290 0.050 Uiso 1 1 calc R U . . .
C21_3 C -0.0295(2) 0.14216(7) 0.52350(6) 0.0354(5) Uani 1 1 d . . . . .
H21A_3 H -0.002835 0.143510 0.497204 0.053 Uiso 1 1 calc R U . . .
H21B_3 H 0.005681 0.167147 0.539238 0.053 Uiso 1 1 calc R U . . .
H21C_3 H -0.118631 0.143855 0.521399 0.053 Uiso 1 1 calc R U . . .
C22_3 C 0.12077(17) 0.09264(7) 0.69316(6) 0.0262(4) Uani 1 1 d . . . . .
H22_3 H 0.202912 0.085634 0.685088 0.031 Uiso 1 1 calc R U . . .
C23_3 C 0.1282(2) 0.13817(7) 0.71337(6) 0.0348(5) Uani 1 1 d . . . . .
H23A_3 H 0.154431 0.160542 0.695319 0.052 Uiso 1 1 calc R U . . .
H23B_3 H 0.187061 0.136840 0.736959 0.052 Uiso 1 1 calc R U . . .
H23C_3 H 0.047817 0.146217 0.720733 0.052 Uiso 1 1 calc R U . . .
C24_3 C 0.0888(2) 0.05655(8) 0.72187(6) 0.0342(5) Uani 1 1 d . . . . .
H24A_3 H 0.078759 0.028026 0.708102 0.051 Uiso 1 1 calc R U . . .
H24B_3 H 0.012742 0.064429 0.732386 0.051 Uiso 1 1 calc R U . . .
H24C_3 H 0.154625 0.054136 0.743466 0.051 Uiso 1 1 calc R U . . .
S1_4 S 0.05263(4) 0.30394(2) 0.62780(2) 0.02974(11) Uani 1 1 d . . . . .
C2_4 C 0.16300(17) 0.34453(6) 0.64324(6) 0.0247(4) Uani 1 1 d . . . . .
S3_4 S 0.30408(4) 0.31705(2) 0.64240(2) 0.02714(10) Uani 1 1 d . . . . .
C4_4 C 0.14586(16) 0.38628(6) 0.65575(5) 0.0223(4) Uani 1 1 d . . . . .
C5_4 C 0.02329(17) 0.40626(7) 0.66400(6) 0.0257(4) Uani 1 1 d . . . . .
C6_4 C 0.06007(17) 0.45410(6) 0.67665(6) 0.0256(4) Uani 1 1 d . . . . .
H6A_4 H 0.040169 0.474881 0.654466 0.031 Uiso 1 1 calc R U . . .
H6B_4 H 0.015255 0.463589 0.698668 0.031 Uiso 1 1 calc R U . . .
C7_4 C 0.19798(17) 0.45431(6) 0.68948(5) 0.0229(4) Uani 1 1 d . . . . .
N8_4 N 0.24097(14) 0.41656(5) 0.66652(4) 0.0207(3) Uani 1 1 d . . . . .
C9_4 C -0.03128(18) 0.38099(7) 0.69678(6) 0.0318(4) Uani 1 1 d . . . . .
H9A_4 H -0.105012 0.396264 0.703089 0.048 Uiso 1 1 calc R U . . .
H9B_4 H 0.028349 0.379898 0.720196 0.048 Uiso 1 1 calc R U . . .
H9C_4 H -0.052035 0.350674 0.687980 0.048 Uiso 1 1 calc R U . . .
C10_4 C -0.07215(19) 0.40699(7) 0.62768(7) 0.0334(4) Uani 1 1 d . . . . .
H10A_4 H -0.038315 0.422265 0.606098 0.050 Uiso 1 1 calc R U . . .
H10B_4 H -0.145146 0.422729 0.634014 0.050 Uiso 1 1 calc R U . . .
H10C_4 H -0.093777 0.376453 0.619795 0.050 Uiso 1 1 calc R U . . .
C11_4 C 0.22362(18) 0.44609(7) 0.73397(6) 0.0274(4) Uani 1 1 d . . . . .
H11A_4 H 0.194519 0.416441 0.740185 0.041 Uiso 1 1 calc R U . . .
H11B_4 H 0.181166 0.468526 0.748075 0.041 Uiso 1 1 calc R U . . .
H11C_4 H 0.311491 0.448082 0.741959 0.041 Uiso 1 1 calc R U . . .
C12_4 C 0.25532(19) 0.49821(6) 0.67911(6) 0.0281(4) Uani 1 1 d . . . . .
H12A_4 H 0.237925 0.503594 0.650841 0.042 Uiso 1 1 calc R U . . .
H12B_4 H 0.343705 0.496847 0.686254 0.042 Uiso 1 1 calc R U . . .
H12C_4 H 0.221206 0.522426 0.693563 0.042 Uiso 1 1 calc R U . . .
C13_4 C 0.34488(17) 0.42017(6) 0.64506(5) 0.0219(3) Uani 1 1 d . . . . .
C14_4 C 0.46256(17) 0.41117(6) 0.66396(6) 0.0247(4) Uani 1 1 d . . . . .
C15_4 C 0.56267(18) 0.41547(7) 0.64265(7) 0.0313(4) Uani 1 1 d . . . . .
H15_4 H 0.642159 0.409676 0.655264 0.038 Uiso 1 1 calc R U . . .
C16_4 C 0.5485(2) 0.42794(8) 0.60368(7) 0.0383(5) Uani 1 1 d . . . . .
H16_4 H 0.619654 0.441547 0.592502 0.046 Uiso 1 1 calc R U . . .
C17_4 C 0.4324(2) 0.43634(8) 0.58508(6) 0.0356(5) Uani 1 1 d . . . . .
H17_4 H 0.426050 0.455969 0.561401 0.043 Uiso 1 1 calc R U . . .
C18_4 C 0.32979(19) 0.43300(7) 0.60518(6) 0.0275(4) Uani 1 1 d . . . . .
C19_4 C 0.48480(17) 0.39700(7) 0.70657(6) 0.0276(4) Uani 1 1 d . . . . .
H19_4 H 0.403916 0.390787 0.715930 0.033 Uiso 1 1 calc R U . . .
C20_4 C 0.5620(2) 0.35478(8) 0.71226(8) 0.0384(5) Uani 1 1 d . . . . .
H20A_4 H 0.521130 0.330547 0.696857 0.058 Uiso 1 1 calc R U . . .
H20B_4 H 0.572045 0.346607 0.740107 0.058 Uiso 1 1 calc R U . . .
H20C_4 H 0.642124 0.360133 0.703461 0.058 Uiso 1 1 calc R U . . .
C21_4 C 0.54628(19) 0.43443(7) 0.73205(6) 0.0323(4) Uani 1 1 d . . . . .
H21A_4 H 0.629904 0.438531 0.725700 0.048 Uiso 1 1 calc R U . . .
H21B_4 H 0.547723 0.426554 0.759834 0.048 Uiso 1 1 calc R U . . .
H21C_4 H 0.500421 0.462084 0.726867 0.048 Uiso 1 1 calc R U . . .
C22_4 C 0.2062(2) 0.44327(8) 0.58313(6) 0.0338(5) Uani 1 1 d . . . . .
H22_4 H 0.146361 0.445516 0.602896 0.041 Uiso 1 1 calc R U . . .
C23_4 C 0.1644(2) 0.40532(9) 0.55502(7) 0.0438(6) Uani 1 1 d . . . . .
H23A_4 H 0.083859 0.412278 0.541394 0.066 Uiso 1 1 calc R U . . .
H23B_4 H 0.159931 0.377704 0.569935 0.066 Uiso 1 1 calc R U . . .
H23C_4 H 0.222842 0.401692 0.535736 0.066 Uiso 1 1 calc R U . . .
C24_4 C 0.2043(3) 0.48763(9) 0.56106(7) 0.0473(6) Uani 1 1 d . . . . .
H24A_4 H 0.257000 0.485592 0.539965 0.071 Uiso 1 1 calc R U . . .
H24B_4 H 0.233871 0.511319 0.579307 0.071 Uiso 1 1 calc R U . . .
H24C_4 H 0.120732 0.494329 0.549810 0.071 Uiso 1 1 calc R U . . .
O1_51 O 0.6226(3) 0.35705(16) 0.52554(11) 0.0558(8) Uani 0.564(3) 1 d D U P A 1
C2_51 C 0.7465(4) 0.3660(2) 0.53933(11) 0.0660(9) Uani 0.564(3) 1 d D U P A 1
H2A_51 H 0.772554 0.347573 0.562718 0.079 Uiso 0.564(3) 1 calc R U P A 1
H2B_51 H 0.756744 0.397656 0.546740 0.079 Uiso 0.564(3) 1 calc R U P A 1
C3_51 C 0.8212(3) 0.3552(2) 0.50717(13) 0.0674(10) Uani 0.564(3) 1 d D U P A 1
H3A_51 H 0.853374 0.324505 0.509802 0.081 Uiso 0.564(3) 1 calc R U P A 1
H3B_51 H 0.890138 0.376152 0.506877 0.081 Uiso 0.564(3) 1 calc R U P A 1
C4_51 C 0.7320(4) 0.3601(2) 0.47057(10) 0.0691(11) Uani 0.564(3) 1 d D U P A 1
H4A_51 H 0.730797 0.390918 0.460553 0.083 Uiso 0.564(3) 1 calc R U P A 1
H4B_51 H 0.752444 0.339607 0.449649 0.083 Uiso 0.564(3) 1 calc R U P A 1
C5_51 C 0.6128(4) 0.3480(2) 0.48453(11) 0.0605(10) Uani 0.564(3) 1 d D U P A 1
H5A_51 H 0.546167 0.365733 0.470491 0.073 Uiso 0.564(3) 1 calc R U P A 1
H5B_51 H 0.595027 0.316091 0.479604 0.073 Uiso 0.564(3) 1 calc R U P A 1
O1_52 O 0.5950(7) 0.3688(3) 0.5184(3) 0.0604(11) Uani 0.239(2) 1 d D U P A 2
C2_52 C 0.6990(9) 0.3970(3) 0.5213(3) 0.0668(12) Uiso 0.239(2) 1 d D U P A 2
H2A_52 H 0.753099 0.390268 0.545641 0.080 Uiso 0.239(2) 1 calc R U P A 2
H2B_52 H 0.673603 0.428489 0.522190 0.080 Uiso 0.239(2) 1 calc R U P A 2
C3_52 C 0.7639(9) 0.3889(3) 0.4864(3) 0.0659(12) Uani 0.239(2) 1 d D U P A 2
H3A_52 H 0.853221 0.391406 0.493004 0.079 Uiso 0.239(2) 1 calc R U P A 2
H3B_52 H 0.737156 0.410008 0.465005 0.079 Uiso 0.239(2) 1 calc R U P A 2
C4_52 C 0.7276(10) 0.3417(3) 0.4748(3) 0.0630(13) Uani 0.239(2) 1 d D U P A 2
H4A_52 H 0.726798 0.337171 0.446196 0.076 Uiso 0.239(2) 1 calc R U P A 2
H4B_52 H 0.783466 0.319898 0.488932 0.076 Uiso 0.239(2) 1 calc R U P A 2
C5_52 C 0.6020(10) 0.3381(4) 0.4870(4) 0.0599(12) Uani 0.239(2) 1 d D U P A 2
H5A_52 H 0.540276 0.345443 0.464714 0.072 Uiso 0.239(2) 1 calc R U P A 2
H5B_52 H 0.586812 0.307492 0.495838 0.072 Uiso 0.239(2) 1 calc R U P A 2
O1_53 O 0.6282(9) 0.3378(3) 0.5253(3) 0.0591(12) Uiso 0.197(2) 1 d D U P A 3
C2_53 C 0.5692(7) 0.3769(4) 0.5094(5) 0.0607(14) Uiso 0.197(2) 1 d D U P A 3
H2A_53 H 0.514960 0.388925 0.528000 0.073 Uiso 0.197(2) 1 calc R U P A 3
H2B_53 H 0.518987 0.369837 0.484441 0.073 Uiso 0.197(2) 1 calc R U P A 3
C3_53 C 0.6632(10) 0.4101(3) 0.5025(5) 0.0648(14) Uiso 0.197(2) 1 d D U P A 3
H3A_53 H 0.654764 0.437068 0.518594 0.078 Uiso 0.197(2) 1 calc R U P A 3
H3B_53 H 0.656147 0.418802 0.474512 0.078 Uiso 0.197(2) 1 calc R U P A 3
C4_53 C 0.7837(8) 0.3875(4) 0.5145(4) 0.0676(13) Uiso 0.197(2) 1 d D U P A 3
H4A_53 H 0.821261 0.377248 0.491188 0.081 Uiso 0.197(2) 1 calc R U P A 3
H4B_53 H 0.841005 0.407827 0.529972 0.081 Uiso 0.197(2) 1 calc R U P A 3
C5_53 C 0.7513(9) 0.3490(4) 0.5389(4) 0.0622(14) Uiso 0.197(2) 1 d D U P A 3
H5A_53 H 0.805825 0.323459 0.535631 0.075 Uiso 0.197(2) 1 calc R U P A 3
H5B_53 H 0.758731 0.357237 0.567027 0.075 Uiso 0.197(2) 1 calc R U P A 3
O1_61 O 0.6673(5) 0.28538(17) 0.59495(18) 0.0613(11) Uani 0.462(5) 1 d D U P A 1
C2_61 C 0.6997(11) 0.2698(3) 0.63402(15) 0.0625(11) Uani 0.462(5) 1 d D U P A 1
H2A_61 H 0.626361 0.268048 0.648119 0.075 Uiso 0.462(5) 1 calc R U P A 1
H2B_61 H 0.758460 0.290453 0.648423 0.075 Uiso 0.462(5) 1 calc R U P A 1
C3_61 C 0.7553(9) 0.2251(2) 0.63184(17) 0.0600(12) Uani 0.462(5) 1 d D U P A 1
H3A_61 H 0.708528 0.202677 0.645045 0.072 Uiso 0.462(5) 1 calc R U P A 1
H3B_61 H 0.840581 0.225192 0.644374 0.072 Uiso 0.462(5) 1 calc R U P A 1
C4_61 C 0.7505(7) 0.21531(15) 0.5884(2) 0.0589(12) Uani 0.462(5) 1 d D U P A 1
H4A_61 H 0.825761 0.200253 0.582276 0.071 Uiso 0.462(5) 1 calc R U P A 1
H4B_61 H 0.679279 0.196534 0.579309 0.071 Uiso 0.462(5) 1 calc R U P A 1
C5_61 C 0.7391(5) 0.26069(17) 0.57024(14) 0.0556(11) Uani 0.462(5) 1 d D U P A 1
H5A_61 H 0.820232 0.274503 0.569717 0.067 Uiso 0.462(5) 1 calc R U P A 1
H5B_61 H 0.697947 0.259117 0.543084 0.067 Uiso 0.462(5) 1 calc R U P A 1
O1_62 O 0.6288(4) 0.27561(15) 0.59326(15) 0.0563(9) Uani 0.538(5) 1 d D U P A 2
C2_62 C 0.6872(9) 0.2703(3) 0.63221(14) 0.0638(11) Uani 0.538(5) 1 d D U P A 2
H2A_62 H 0.625841 0.263609 0.650354 0.077 Uiso 0.538(5) 1 calc R U P A 2
H2B_62 H 0.730093 0.297969 0.641063 0.077 Uiso 0.538(5) 1 calc R U P A 2
C3_62 C 0.7756(6) 0.2331(2) 0.63232(15) 0.0618(12) Uani 0.538(5) 1 d D U P A 2
H3A_62 H 0.743672 0.205927 0.643890 0.074 Uiso 0.538(5) 1 calc R U P A 2
H3B_62 H 0.854580 0.241050 0.647263 0.074 Uiso 0.538(5) 1 calc R U P A 2
C4_62 C 0.7893(4) 0.2263(2) 0.58924(17) 0.0589(11) Uani 0.538(5) 1 d D U P A 2
H4A_62 H 0.854457 0.245392 0.580734 0.071 Uiso 0.538(5) 1 calc R U P A 2
H4B_62 H 0.807219 0.194856 0.583562 0.071 Uiso 0.538(5) 1 calc R U P A 2
C5_62 C 0.6661(4) 0.23987(17) 0.56995(13) 0.0591(10) Uani 0.538(5) 1 d D U P A 2
H5A_62 H 0.671170 0.249747 0.542639 0.071 Uiso 0.538(5) 1 calc R U P A 2
H5B_62 H 0.607852 0.214816 0.569581 0.071 Uiso 0.538(5) 1 calc R U P A 2
O1_71 O 0.3131(6) 0.2932(2) 0.5130(3) 0.0613(11) Uani 0.407(7) 1 d D U P A 1
C2_71 C 0.1853(6) 0.2880(2) 0.5134(3) 0.0612(12) Uani 0.407(7) 1 d D U P A 1
H2A_71 H 0.140922 0.307919 0.493759 0.073 Uiso 0.407(7) 1 calc R U P A 1
H2B_71 H 0.162103 0.295888 0.539639 0.073 Uiso 0.407(7) 1 calc R U P A 1
C3_71 C 0.1527(6) 0.2412(2) 0.5042(3) 0.0665(12) Uani 0.407(7) 1 d D U P A 1
H3A_71 H 0.095321 0.239275 0.479919 0.080 Uiso 0.407(7) 1 calc R U P A 1
H3B_71 H 0.114385 0.227383 0.525977 0.080 Uiso 0.407(7) 1 calc R U P A 1
C4_71 C 0.2714(7) 0.2184(2) 0.4988(3) 0.0684(12) Uani 0.407(7) 1 d D U P A 1
H4A_71 H 0.301203 0.200702 0.522267 0.082 Uiso 0.407(7) 1 calc R U P A 1
H4B_71 H 0.261948 0.198575 0.475583 0.082 Uiso 0.407(7) 1 calc R U P A 1
C5_71 C 0.3566(6) 0.2559(3) 0.4929(3) 0.0690(12) Uani 0.407(7) 1 d D U P A 1
H5A_71 H 0.440694 0.248269 0.503980 0.083 Uiso 0.407(7) 1 calc R U P A 1
H5B_71 H 0.356360 0.262507 0.464640 0.083 Uiso 0.407(7) 1 calc R U P A 1
O1_72 O 0.3275(4) 0.28356(14) 0.51376(19) 0.0607(9) Uani 0.593(7) 1 d D U P A 2
C2_72 C 0.2046(5) 0.28369(15) 0.4960(2) 0.0734(11) Uani 0.593(7) 1 d D U P A 2
H2A_72 H 0.198148 0.300874 0.471247 0.088 Uiso 0.593(7) 1 calc R U P A 2
H2B_72 H 0.151327 0.297786 0.513838 0.088 Uiso 0.593(7) 1 calc R U P A 2
C3_72 C 0.1659(4) 0.23721(17) 0.48792(19) 0.0660(11) Uani 0.593(7) 1 d D U P A 2
H3A_72 H 0.150557 0.231849 0.459304 0.079 Uiso 0.593(7) 1 calc R U P A 2
H3B_72 H 0.090581 0.230487 0.499977 0.079 Uiso 0.593(7) 1 calc R U P A 2
C4_72 C 0.2705(5) 0.20898(14) 0.5060(2) 0.0661(11) Uani 0.593(7) 1 d D U P A 2
H4A_72 H 0.255035 0.197925 0.532203 0.079 Uiso 0.593(7) 1 calc R U P A 2
H4B_72 H 0.284523 0.183333 0.489009 0.079 Uiso 0.593(7) 1 calc R U P A 2
C5_72 C 0.3766(4) 0.24026(17) 0.50915(18) 0.0610(10) Uani 0.593(7) 1 d D U P A 2
H5A_72 H 0.435695 0.232582 0.532055 0.073 Uiso 0.593(7) 1 calc R U P A 2
H5B_72 H 0.418736 0.238876 0.485159 0.073 Uiso 0.593(7) 1 calc R U P A 2
O1_8 O 1.18660(14) 0.31869(5) 0.77617(5) 0.0425(4) Uani 1 1 d D . . . .
C2_8 C 1.1737(2) 0.29407(8) 0.74023(6) 0.0530(7) Uani 1 1 d D . . . .
H2A_8 H 1.190865 0.313093 0.717941 0.064 Uiso 1 1 calc R U . . .
H2B_8 H 1.090238 0.281853 0.734767 0.064 Uiso 1 1 calc R U . . .
C3_8 C 1.2653(3) 0.25763(7) 0.74680(8) 0.0592(8) Uani 1 1 d D . . . .
H3A_8 H 1.290178 0.246736 0.721645 0.071 Uiso 1 1 calc R U . . .
H3B_8 H 1.232998 0.232450 0.761082 0.071 Uiso 1 1 calc R U . . .
C4_8 C 1.3702(2) 0.28007(9) 0.77136(10) 0.0673(9) Uani 1 1 d D . . . .
H4A_8 H 1.407935 0.259714 0.791925 0.081 Uiso 1 1 calc R U . . .
H4B_8 H 1.433227 0.289695 0.754776 0.081 Uiso 1 1 calc R U . . .
C5_8 C 1.31409(18) 0.31934(8) 0.78935(7) 0.0470(6) Uani 1 1 d D . . . .
H5A_8 H 1.327383 0.317454 0.818345 0.056 Uiso 1 1 calc R U . . .
H5B_8 H 1.351270 0.347230 0.781051 0.056 Uiso 1 1 calc R U . . .
O1_91 O 0.8904(3) 0.26116(10) 0.76754(17) 0.0462(7) Uani 0.699(6) 1 d D U P B 1
C2_91 C 0.7648(3) 0.27191(11) 0.75827(16) 0.0532(9) Uani 0.699(6) 1 d D U P B 1
H2A_91 H 0.754713 0.293794 0.736592 0.064 Uiso 0.699(6) 1 calc R U P B 1
H2B_91 H 0.732341 0.285085 0.781440 0.064 Uiso 0.699(6) 1 calc R U P B 1
C3_91 C 0.6979(3) 0.23052(13) 0.74642(16) 0.0502(9) Uani 0.699(6) 1 d D U P B 1
H3A_91 H 0.657794 0.232925 0.719191 0.060 Uiso 0.699(6) 1 calc R U P B 1
H3B_91 H 0.635168 0.224236 0.764145 0.060 Uiso 0.699(6) 1 calc R U P B 1
C4_91 C 0.7938(3) 0.19447(10) 0.74946(16) 0.0523(9) Uani 0.699(6) 1 d D U P B 1
H4A_91 H 0.793480 0.177493 0.774187 0.063 Uiso 0.699(6) 1 calc R U P B 1
H4B_91 H 0.780748 0.173701 0.726987 0.063 Uiso 0.699(6) 1 calc R U P B 1
C5_91 C 0.9105(3) 0.21976(11) 0.74884(12) 0.0497(8) Uani 0.699(6) 1 d D U P B 1
H5A_91 H 0.979339 0.203495 0.763387 0.060 Uiso 0.699(6) 1 calc R U P B 1
H5B_91 H 0.928769 0.224586 0.721541 0.060 Uiso 0.699(6) 1 calc R U P B 1
O1_92 O 0.8890(8) 0.2561(2) 0.7660(4) 0.0486(12) Uani 0.301(6) 1 d D U P B 2
C2_92 C 0.7835(9) 0.2747(2) 0.7445(3) 0.0483(12) Uani 0.301(6) 1 d D U P B 2
H2A_92 H 0.803440 0.285790 0.718749 0.058 Uiso 0.301(6) 1 calc R U P B 2
H2B_92 H 0.752874 0.299909 0.759121 0.058 Uiso 0.301(6) 1 calc R U P B 2
C3_92 C 0.6897(6) 0.2393(3) 0.7387(4) 0.0520(13) Uani 0.301(6) 1 d D U P B 2
H3A_92 H 0.640156 0.242273 0.712931 0.062 Uiso 0.301(6) 1 calc R U P B 2
H3B_92 H 0.635158 0.239962 0.759719 0.062 Uiso 0.301(6) 1 calc R U P B 2
C4_92 C 0.7645(9) 0.1970(2) 0.7406(3) 0.0528(13) Uani 0.301(6) 1 d D U P B 2
H4A_92 H 0.719720 0.172048 0.751169 0.063 Uiso 0.301(6) 1 calc R U P B 2
H4B_92 H 0.786821 0.188783 0.714397 0.063 Uiso 0.301(6) 1 calc R U P B 2
C5_92 C 0.8750(7) 0.2091(2) 0.7680(3) 0.0516(12) Uiso 0.301(6) 1 d D U P B 2
H5A_92 H 0.864399 0.199898 0.795100 0.062 Uiso 0.301(6) 1 calc R U P B 2
H5B_92 H 0.947964 0.194018 0.759965 0.062 Uiso 0.301(6) 1 calc R U P B 2
O1_10 O 1.23526(16) 0.25878(6) 0.87395(5) 0.0476(4) Uani 1 1 d D . . . .
C2_10 C 1.3236(4) 0.22435(13) 0.87363(8) 0.0947(15) Uani 1 1 d D . . . .
H2A_10 H 1.374045 0.229177 0.851895 0.114 Uiso 1 1 calc R U . . .
H2B_10 H 1.282528 0.195185 0.869707 0.114 Uiso 1 1 calc R U . . .
C3_10 C 1.4013(2) 0.22504(11) 0.91178(9) 0.0742(10) Uani 1 1 d D . . . .
H3A_10 H 1.486307 0.232868 0.908080 0.089 Uiso 1 1 calc R U . . .
H3B_10 H 1.400862 0.195682 0.924792 0.089 Uiso 1 1 calc R U . . .
C4_10 C 1.3456(2) 0.26005(11) 0.93586(8) 0.0700(9) Uani 1 1 d D . . . .
H4A_10 H 1.339738 0.249370 0.962893 0.084 Uiso 1 1 calc R U . . .
H4B_10 H 1.394323 0.287742 0.937100 0.084 Uiso 1 1 calc R U . . .
C5_10 C 1.2217(2) 0.26739(10) 0.91424(6) 0.0548(7) Uani 1 1 d D . . . .
H5A_10 H 1.161608 0.246829 0.923807 0.066 Uiso 1 1 calc R U . . .
H5B_10 H 1.194350 0.298313 0.917729 0.066 Uiso 1 1 calc R U . . .

loop_
_atom_site_aniso_label
_atom_site_aniso_U_11
_atom_site_aniso_U_22
_atom_site_aniso_U_33
_atom_site_aniso_U_23
_atom_site_aniso_U_13
_atom_site_aniso_U_12
Ni01 0.02454(16) 0.01977(16) 0.02942(17) -0.00484(12) 0.00477(13) -0.00159(12)
Ni02 0.02244(16) 0.01918(16) 0.02941(17) -0.00676(12) 0.00280(13) -0.00311(12)
K004 0.0341(2) 0.0478(3) 0.0324(2) 0.0027(2) 0.01051(18) 0.0047(2)
K00B 0.0426(3) 0.0541(3) 0.0469(3) -0.0102(2) 0.0178(2) 0.0010(2)
S1_1 0.0214(2) 0.0227(2) 0.0391(3) -0.00802(18) 0.00007(18) -0.00417(17)
S2_1 0.0207(2) 0.0195(2) 0.0285(2) -0.00471(16) 0.00124(16) -0.00205(16)
C3_1 0.0206(8) 0.0231(9) 0.0227(8) -0.0030(7) 0.0032(7) -0.0037(7)
C4_1 0.0177(8) 0.0239(9) 0.0180(8) -0.0016(6) 0.0036(6) -0.0038(7)
C5_1 0.0183(8) 0.0253(9) 0.0247(9) -0.0018(7) 0.0042(7) -0.0015(7)
C6_1 0.0212(9) 0.0242(9) 0.0291(9) -0.0009(7) 0.0043(7) 0.0010(7)
C7_1 0.0212(8) 0.0191(8) 0.0262(9) -0.0031(7) 0.0058(7) -0.0006(7)
N8_1 0.0165(7) 0.0190(7) 0.0216(7) -0.0031(6) 0.0048(5) -0.0025(5)
C9_1 0.0216(9) 0.0369(11) 0.0274(10) -0.0020(8) -0.0018(7) 0.0008(8)
C10_1 0.0207(9) 0.0315(10) 0.0308(10) -0.0032(8) 0.0070(7) -0.0043(7)
C11_1 0.0243(9) 0.0276(9) 0.0275(9) -0.0075(7) 0.0064(7) -0.0015(7)
C12_1 0.0247(9) 0.0203(9) 0.0358(10) -0.0006(7) 0.0063(8) -0.0024(7)
C13_1 0.0166(8) 0.0176(8) 0.0229(8) -0.0024(6) 0.0039(6) -0.0023(6)
C14_1 0.0205(8) 0.0194(8) 0.0217(8) -0.0032(6) 0.0023(7) -0.0040(6)
C15_1 0.0183(8) 0.0252(9) 0.0267(9) -0.0023(7) -0.0002(7) -0.0023(7)
C16_1 0.0182(8) 0.0265(9) 0.0313(10) -0.0037(7) 0.0062(7) -0.0023(7)
C17_1 0.0227(9) 0.0272(9) 0.0230(9) -0.0019(7) 0.0076(7) -0.0027(7)
C18_1 0.0191(8) 0.0214(8) 0.0227(9) -0.0008(7) 0.0038(7) -0.0029(6)
C19_1 0.0219(8) 0.0258(9) 0.0210(8) -0.0011(7) 0.0007(7) -0.0033(7)
C20_1 0.0339(10) 0.0326(10) 0.0247(9) 0.0023(8) 0.0002(8) 0.0006(8)
C21_1 0.0310(10) 0.0339(10) 0.0229(9) -0.0060(8) 0.0004(7) -0.0083(8)
C22_1 0.0219(8) 0.0300(9) 0.0201(8) 0.0014(7) 0.0034(7) -0.0002(7)
C23_1 0.0280(10) 0.0374(11) 0.0208(9) -0.0011(8) -0.0001(7) -0.0023(8)
C24_1 0.0341(11) 0.0358(11) 0.0273(10) 0.0081(8) 0.0048(8) -0.0006(9)
S1_2 0.0207(2) 0.0204(2) 0.0399(3) -0.00897(18) 0.00246(18) -0.00142(16)
C2_2 0.0196(8) 0.0245(9) 0.0260(9) -0.0038(7) 0.0031(7) -0.0016(7)
S3_2 0.0218(2) 0.0236(2) 0.0341(2) -0.00726(18) 0.00068(18) -0.00316(17)
C4_2 0.0193(8) 0.0228(9) 0.0216(8) -0.0015(7) 0.0024(6) -0.0017(7)
C5_2 0.0194(8) 0.0253(9) 0.0306(10) -0.0037(7) 0.0032(7) 0.0002(7)
C6_2 0.0219(9) 0.0253(9) 0.0394(11) -0.0040(8) 0.0040(8) 0.0024(7)
C7_2 0.0228(9) 0.0192(8) 0.0316(10) -0.0050(7) 0.0066(7) 0.0005(7)
N8_2 0.0190(7) 0.0195(7) 0.0246(7) -0.0039(6) 0.0043(6) -0.0007(6)
C9_2 0.0223(9) 0.0371(11) 0.0393(11) -0.0026(9) -0.0034(8) 0.0025(8)
C10_2 0.0249(9) 0.0331(11) 0.0390(11) -0.0079(9) 0.0110(8) -0.0046(8)
C11_2 0.0293(10) 0.0210(9) 0.0446(12) -0.0036(8) 0.0095(9) -0.0018(8)
C12_2 0.0302(10) 0.0298(10) 0.0318(10) -0.0090(8) 0.0088(8) -0.0024(8)
C13_2 0.0185(8) 0.0190(8) 0.0301(9) -0.0056(7) 0.0054(7) -0.0020(6)
C14_2 0.0285(10) 0.0293(10) 0.0286(10) -0.0045(8) 0.0073(8) -0.0044(8)
C15_2 0.0362(11) 0.0442(12) 0.0343(11) -0.0070(9) 0.0153(9) -0.0078(9)
C16_2 0.0276(10) 0.0420(12) 0.0513(14) -0.0136(10) 0.0185(10) -0.0060(9)
C17_2 0.0195(9) 0.0311(10) 0.0523(13) -0.0089(9) 0.0041(9) -0.0024(8)
C18_2 0.0220(9) 0.0192(8) 0.0354(10) -0.0053(7) 0.0025(7) -0.0017(7)
C19_2 0.0348(11) 0.0485(13) 0.0255(10) 0.0043(9) 0.0048(8) -0.0030(10)
C20_2 0.0567(16) 0.0569(16) 0.0390(13) 0.0166(12) 0.0082(11) 0.0000(13)
C21_2 0.0467(14) 0.0679(17) 0.0262(11) -0.0039(11) 0.0013(10) -0.0106(12)
C22_2 0.0252(9) 0.0252(9) 0.0364(11) 0.0013(8) -0.0032(8) -0.0017(7)
C23_2 0.0375(11) 0.0327(11) 0.0341(11) 0.0015(9) -0.0048(9) -0.0071(9)
C24_2 0.0343(11) 0.0286(11) 0.0538(14) 0.0035(10) -0.0113(10) -0.0007(9)
S1_3 0.0198(2) 0.0199(2) 0.0371(2) -0.00482(18) 0.00057(17) 0.00115(16)
C2_3 0.0193(8) 0.0242(9) 0.0269(9) -0.0015(7) 0.0040(7) -0.0012(7)
S3_3 0.0216(2) 0.0253(2) 0.0459(3) -0.0049(2) 0.00696(19) -0.00377(17)
C4_3 0.0169(8) 0.0256(9) 0.0256(9) 0.0011(7) 0.0051(7) 0.0009(7)
C5_3 0.0169(8) 0.0314(10) 0.0338(10) 0.0045(8) 0.0065(7) 0.0038(7)
C6_3 0.0276(10) 0.0327(11) 0.0351(11) 0.0006(8) 0.0063(8) 0.0076(8)
C7_3 0.0248(9) 0.0232(9) 0.0426(11) -0.0023(8) 0.0103(8) 0.0069(7)
N8_3 0.0175(7) 0.0199(7) 0.0311(8) -0.0018(6) 0.0068(6) 0.0020(6)
C9_3 0.0249(10) 0.0482(13) 0.0331(11) 0.0026(9) 0.0016(8) 0.0046(9)
C10_3 0.0244(9) 0.0421(12) 0.0313(10) -0.0015(9) 0.0099(8) 0.0040(8)
C11_3 0.0434(13) 0.0212(10) 0.0773(18) 0.0022(11) 0.0206(12) 0.0058(9)
C12_3 0.0400(13) 0.0458(14) 0.0544(15) -0.0216(12) -0.0006(11) 0.0128(11)
C13_3 0.0161(8) 0.0173(8) 0.0278(9) -0.0016(7) 0.0052(7) -0.0003(6)
C14_3 0.0203(8) 0.0219(8) 0.0258(9) -0.0012(7) 0.0026(7) 0.0007(7)
C15_3 0.0211(9) 0.0361(10) 0.0270(9) -0.0012(8) 0.0081(7) 0.0021(8)
C16_3 0.0178(9) 0.0426(12) 0.0360(11) -0.0018(9) 0.0062(8) 0.0005(8)
C17_3 0.0203(9) 0.0340(10) 0.0296(10) -0.0016(8) -0.0012(7) -0.0014(7)
C18_3 0.0207(8) 0.0223(8) 0.0258(9) -0.0026(7) 0.0036(7) -0.0019(7)
C19_3 0.0277(9) 0.0270(9) 0.0252(9) -0.0029(7) 0.0038(7) -0.0024(7)
C20_3 0.0362(11) 0.0335(11) 0.0294(10) -0.0066(8) 0.0040(8) -0.0051(9)
C21_3 0.0485(13) 0.0316(11) 0.0262(10) 0.0010(8) 0.0045(9) 0.0026(9)
C22_3 0.0227(9) 0.0303(10) 0.0252(9) -0.0007(7) 0.0013(7) 0.0018(7)
C23_3 0.0405(12) 0.0355(11) 0.0274(10) -0.0051(8) -0.0007(9) 0.0001(9)
C24_3 0.0344(11) 0.0398(12) 0.0282(10) 0.0053(9) 0.0027(8) 0.0015(9)
S1_4 0.0243(2) 0.0243(2) 0.0401(3) -0.00864(19) 0.00089(19) -0.00214(17)
C2_4 0.0239(9) 0.0245(9) 0.0264(9) -0.0039(7) 0.0052(7) -0.0019(7)
S3_4 0.0234(2) 0.0212(2) 0.0378(3) -0.00565(18) 0.00763(18) -0.00140(17)
C4_4 0.0207(8) 0.0251(9) 0.0210(8) -0.0010(7) 0.0015(7) -0.0003(7)
C5_4 0.0212(9) 0.0272(9) 0.0283(9) -0.0044(7) 0.0017(7) 0.0008(7)
C6_4 0.0232(9) 0.0251(9) 0.0285(9) -0.0034(7) 0.0025(7) 0.0043(7)
C7_4 0.0233(9) 0.0224(9) 0.0233(9) -0.0041(7) 0.0037(7) 0.0022(7)
N8_4 0.0208(7) 0.0207(7) 0.0211(7) -0.0034(6) 0.0043(6) 0.0002(6)
C9_4 0.0243(9) 0.0338(11) 0.0388(11) -0.0046(9) 0.0100(8) -0.0012(8)
C10_4 0.0258(10) 0.0348(11) 0.0378(11) -0.0077(9) -0.0042(8) 0.0031(8)
C11_4 0.0266(9) 0.0329(10) 0.0230(9) -0.0044(8) 0.0041(7) -0.0001(8)
C12_4 0.0314(10) 0.0222(9) 0.0312(10) -0.0039(7) 0.0049(8) -0.0003(8)
C13_4 0.0233(9) 0.0186(8) 0.0249(9) -0.0021(7) 0.0074(7) -0.0017(7)
C14_4 0.0242(9) 0.0206(8) 0.0301(10) -0.0019(7) 0.0060(7) -0.0019(7)
C15_4 0.0239(9) 0.0319(10) 0.0393(11) -0.0053(9) 0.0088(8) -0.0036(8)
C16_4 0.0353(11) 0.0431(12) 0.0398(12) -0.0061(10) 0.0184(9) -0.0080(9)
C17_4 0.0439(12) 0.0387(12) 0.0265(10) -0.0020(9) 0.0137(9) -0.0047(9)
C18_4 0.0335(10) 0.0258(9) 0.0239(9) -0.0036(7) 0.0061(8) -0.0012(8)
C19_4 0.0216(9) 0.0281(10) 0.0328(10) 0.0048(8) 0.0019(7) -0.0005(7)
C20_4 0.0281(10) 0.0323(11) 0.0532(14) 0.0068(10) -0.0023(9) 0.0020(9)
C21_4 0.0292(10) 0.0367(11) 0.0296(10) 0.0042(8) -0.0022(8) -0.0045(8)
C22_4 0.0395(11) 0.0410(12) 0.0204(9) 0.0004(8) 0.0018(8) 0.0032(9)
C23_4 0.0483(14) 0.0568(15) 0.0251(10) -0.0067(10) -0.0010(9) -0.0050(11)
C24_4 0.0610(16) 0.0501(15) 0.0299(11) 0.0092(10) 0.0008(11) 0.0056(12)
O1_51 0.0517(13) 0.0685(16) 0.0487(13) -0.0041(14) 0.0121(12) 0.0012(13)
C2_51 0.0615(15) 0.0743(17) 0.0623(16) -0.0086(15) 0.0074(14) -0.0015(15)
C3_51 0.0609(17) 0.0786(19) 0.0642(17) -0.0038(17) 0.0138(15) 0.0010(17)
C4_51 0.0649(18) 0.082(2) 0.0622(18) 0.0016(19) 0.0141(16) 0.0029(19)
C5_51 0.0590(17) 0.0777(19) 0.0460(15) 0.0057(16) 0.0114(15) 0.0000(16)
O1_52 0.0595(17) 0.0662(18) 0.0564(17) -0.0025(16) 0.0106(16) 0.0002(17)
C3_52 0.066(2) 0.073(2) 0.062(2) 0.0076(19) 0.0200(19) 0.0072(19)
C4_52 0.062(2) 0.072(2) 0.056(2) 0.004(2) 0.015(2) 0.004(2)
C5_52 0.0609(19) 0.068(2) 0.0522(19) 0.0013(18) 0.0110(18) 0.0011(19)
O1_61 0.056(2) 0.058(2) 0.0715(18) -0.0031(17) 0.0155(19) 0.0148(18)
C2_61 0.060(2) 0.063(2) 0.0650(19) -0.0087(19) 0.0093(19) 0.0055(19)
C3_61 0.060(2) 0.057(2) 0.063(2) -0.0016(19) 0.009(2) 0.002(2)
C4_61 0.056(2) 0.055(2) 0.065(2) -0.0058(19) 0.007(2) 0.010(2)
C5_61 0.047(2) 0.057(2) 0.063(2) -0.0043(18) 0.0100(19) 0.0083(18)
O1_62 0.0441(19) 0.0535(18) 0.0718(17) -0.0121(15) 0.0084(16) 0.0092(15)
C2_62 0.061(2) 0.065(2) 0.0661(19) -0.0103(18) 0.0107(18) 0.0065(18)
C3_62 0.059(2) 0.062(2) 0.0651(19) -0.0017(19) 0.0081(18) 0.0024(19)
C4_62 0.054(2) 0.058(2) 0.0656(19) -0.0045(19) 0.0080(19) 0.0111(19)
C5_62 0.056(2) 0.054(2) 0.067(2) -0.0098(18) 0.0060(18) 0.0067(17)
O1_71 0.069(2) 0.060(2) 0.056(2) -0.013(2) 0.0148(18) -0.0163(19)
C2_71 0.068(2) 0.064(2) 0.054(2) -0.010(2) 0.016(2) -0.011(2)
C3_71 0.072(2) 0.063(2) 0.064(3) -0.008(2) 0.009(2) -0.012(2)
C4_71 0.079(2) 0.065(2) 0.063(3) -0.011(2) 0.017(2) -0.009(2)
C5_71 0.077(2) 0.066(2) 0.065(2) -0.017(2) 0.016(2) -0.011(2)
O1_72 0.0694(17) 0.058(2) 0.0565(16) -0.0163(17) 0.0156(15) -0.0114(16)
C2_72 0.078(2) 0.068(2) 0.073(2) -0.009(2) 0.0037(19) -0.0101(18)
C3_72 0.073(2) 0.066(2) 0.059(2) -0.001(2) 0.010(2) -0.0138(18)
C4_72 0.077(2) 0.060(2) 0.062(2) -0.0067(19) 0.0148(19) -0.0084(17)
C5_72 0.070(2) 0.058(2) 0.056(2) -0.0121(18) 0.0152(18) -0.0036(17)
O1_8 0.0459(9) 0.0460(9) 0.0379(9) -0.0006(7) 0.0148(7) 0.0028(7)
C2_8 0.0742(19) 0.0526(16) 0.0333(12) 0.0038(11) 0.0106(12) 0.0141(14)
C3_8 0.090(2) 0.0431(15) 0.0459(15) 0.0012(12) 0.0147(15) 0.0174(15)
C4_8 0.0517(17) 0.0481(16) 0.108(3) 0.0010(17) 0.0354(18) 0.0011(13)
C5_8 0.0437(13) 0.0405(13) 0.0587(16) 0.0019(11) 0.0135(12) -0.0062(11)
O1_91 0.0459(12) 0.0409(13) 0.0496(13) -0.0065(12) -0.0041(11) 0.0130(11)
C2_91 0.0489(16) 0.0456(16) 0.063(2) -0.0060(16) -0.0046(16) 0.0116(13)
C3_91 0.0508(16) 0.0431(17) 0.056(2) 0.0088(15) 0.0027(15) 0.0027(13)
C4_91 0.0568(18) 0.0384(15) 0.060(2) 0.0025(15) 0.0010(16) 0.0050(14)
C5_91 0.0512(16) 0.0411(15) 0.0564(18) -0.0039(14) 0.0046(14) 0.0088(13)
O1_92 0.048(2) 0.044(2) 0.053(2) -0.002(2) -0.002(2) 0.0116(19)
C2_92 0.049(2) 0.041(2) 0.053(3) 0.001(2) -0.004(2) 0.0082(19)
C3_92 0.053(2) 0.042(2) 0.060(3) 0.005(2) 0.000(2) 0.0061(19)
C4_92 0.055(2) 0.041(2) 0.061(2) 0.004(2) 0.002(2) 0.004(2)
O1_10 0.0488(10) 0.0476(10) 0.0470(10) 0.0045(8) 0.0077(8) 0.0093(8)
C2_10 0.121(3) 0.097(3) 0.066(2) -0.010(2) 0.010(2) 0.069(3)
C3_10 0.0462(17) 0.082(2) 0.096(3) 0.022(2) 0.0178(17) 0.0199(16)
C4_10 0.0545(18) 0.075(2) 0.077(2) 0.0018(18) -0.0095(16) -0.0023(16)
C5_10 0.0573(17) 0.0522(16) 0.0538(16) -0.0068(13) 0.0015(13) 0.0121(13)

loop_
_atom_type_symbol
_atom_type_description
_atom_type_scat_dispersion_real
_atom_type_scat_dispersion_imag
_atom_type_scat_source
C C 0.0181 0.0091 'International Tables Vol C Tables 4.2.6.8 and 6.1.1.4'
H H 0.0000 0.0000 'International Tables Vol C Tables 4.2.6.8 and 6.1.1.4'
N N 0.0311 0.0180 'International Tables Vol C Tables 4.2.6.8 and 6.1.1.4'
O O 0.0492 0.0322 'International Tables Vol C Tables 4.2.6.8 and 6.1.1.4'
S S 0.3331 0.5567 'International Tables Vol C Tables 4.2.6.8 and 6.1.1.4'
K K 0.3868 1.0657 'International Tables Vol C Tables 4.2.6.8 and 6.1.1.4'
Ni Ni -3.0029 0.5091 'International Tables Vol C Tables 4.2.6.8 and 6.1.1.4'

loop_
_geom_angle_atom_site_label_1
_geom_angle_atom_site_label_2
_geom_angle_atom_site_label_3
_geom_angle
_geom_angle_site_symmetry_1
_geom_angle_site_symmetry_3
_geom_angle_publ_flag
S3_3 Ni01 S1_3 79.15(2) . . ?
S3_3 Ni01 S3_4 98.86(2) . . ?
S1_3 Ni01 S3_4 174.98(3) . . ?
S3_3 Ni01 S1_4 177.82(3) . . ?
S1_3 Ni01 S1_4 102.14(2) . . ?
S3_4 Ni01 S1_4 79.71(2) . . ?
S1_2 Ni02 S1_1 100.01(2) . . ?
S1_2 Ni02 S2_1 178.16(2) . . ?
S1_1 Ni02 S2_1 79.46(2) . . ?
S1_2 Ni02 S3_2 79.43(2) . . ?
S1_1 Ni02 S3_2 173.54(3) . . ?
S2_1 Ni02 S3_2 101.30(2) . . ?
S1_2 Ni02 K004 121.549(19) . . ?
S1_1 Ni02 K004 107.219(19) . . ?
S2_1 Ni02 K004 60.258(16) . . ?
S3_2 Ni02 K004 68.131(17) . . ?
O1_91 K004 O1_10 139.50(8) . . ?
O1_91 K004 O1_8 87.63(13) . . ?
O1_10 K004 O1_8 89.69(5) . . ?
O1_10 K004 O1_92 136.79(18) . . ?
O1_8 K004 O1_92 88.3(3) . . ?
O1_91 K004 S2_1 109.99(12) . . ?
O1_10 K004 S2_1 93.39(4) . . ?
O1_8 K004 S2_1 147.27(4) . . ?
O1_92 K004 S2_1 110.7(3) . . ?
O1_91 K004 C5_10 151.50(11) . . ?
O1_10 K004 C5_10 22.92(4) . . ?
O1_8 K004 C5_10 106.82(6) . . ?
O1_92 K004 C5_10 148.83(19) . . ?
S2_1 K004 C5_10 70.72(4) . . ?
O1_91 K004 S3_2 88.05(12) . . ?
O1_10 K004 S3_2 74.58(4) . . ?
O1_8 K004 S3_2 149.72(4) . . ?
O1_92 K004 S3_2 86.1(3) . . ?
S2_1 K004 S3_2 61.123(14) . . ?
C5_10 K004 S3_2 66.96(5) . . ?
O1_91 K004 C2_8 68.18(13) . . ?
O1_10 K004 C2_8 97.64(5) . . ?
O1_8 K004 C2_8 22.25(5) . . ?
O1_92 K004 C2_8 68.3(3) . . ?
S2_1 K004 C2_8 163.89(4) . . ?
C5_10 K004 C2_8 119.01(6) . . ?
S3_2 K004 C2_8 133.37(4) . . ?
O1_10 K004 C5_92 117.15(11) . . ?
O1_8 K004 C5_92 99.14(17) . . ?
O1_92 K004 C5_92 22.15(14) . . ?
S2_1 K004 C5_92 108.22(17) . . ?
C5_10 K004 C5_92 126.69(12) . . ?
S3_2 K004 C5_92 67.27(15) . . ?
C2_8 K004 C5_92 77.02(17) . . ?
O1_91 K004 C17_1 121.27(9) . . ?
O1_10 K004 C17_1 95.89(5) . . ?
O1_8 K004 C17_1 71.69(5) . . ?
O1_92 K004 C17_1 124.03(18) . . ?
S2_1 K004 C17_1 75.58(3) . . ?
C5_10 K004 C17_1 86.95(6) . . ?
S3_2 K004 C17_1 134.50(3) . . ?
C2_8 K004 C17_1 91.58(5) . . ?
C5_92 K004 C17_1 145.99(11) . . ?
O1_91 K004 Ni02 80.90(13) . . ?
O1_10 K004 Ni02 102.54(4) . . ?
O1_8 K004 Ni02 167.32(4) . . ?
O1_92 K004 Ni02 80.5(3) . . ?
S2_1 K004 Ni02 36.753(10) . . ?
C5_10 K004 Ni02 85.86(5) . . ?
S3_2 K004 Ni02 35.926(10) . . ?
C2_8 K004 Ni02 148.58(4) . . ?
C5_92 K004 Ni02 72.42(17) . . ?
C17_1 K004 Ni02 109.80(3) . . ?
O1_62 K00B O1_72 101.99(15) . . ?
O1_71 K00B O1_51 95.0(2) . . ?
O1_71 K00B O1_61 116.2(2) . . ?
O1_51 K00B O1_61 71.62(15) . . ?
O1_62 K00B O1_52 89.5(2) . . ?
O1_72 K00B O1_52 92.0(2) . . ?
O1_53 K00B C2_53 28.73(13) . . ?
O1_71 K00B S3_4 103.80(18) . . ?
O1_62 K00B S3_4 97.48(12) . . ?
O1_72 K00B S3_4 104.44(14) . . ?
O1_53 K00B S3_4 163.6(2) . . ?
O1_51 K00B S3_4 161.00(9) . . ?
O1_61 K00B S3_4 102.09(12) . . ?
O1_52 K00B S3_4 160.3(2) . . ?
C2_53 K00B S3_4 157.8(3) . . ?
O1_71 K00B C17_4 119.31(19) . . ?
O1_62 K00B C17_4 128.71(11) . . ?
O1_72 K00B C17_4 126.36(12) . . ?
O1_53 K00B C17_4 93.3(2) . . ?
O1_51 K00B C17_4 81.01(11) . . ?
O1_61 K00B C17_4 119.29(14) . . ?
O1_52 K00B C17_4 74.3(2) . . ?
C2_53 K00B C17_4 70.9(3) . . ?
S3_4 K00B C17_4 87.05(4) . . ?
O1_71 K00B C16_4 141.1(2) . . ?
O1_62 K00B C16_4 104.36(12) . . ?
O1_72 K00B C16_4 147.51(13) . . ?
O1_53 K00B C16_4 83.2(2) . . ?
O1_51 K00B C16_4 72.43(10) . . ?
O1_61 K00B C16_4 94.99(13) . . ?
O1_52 K00B C16_4 69.7(2) . . ?
C2_53 K00B C16_4 70.0(3) . . ?
S3_4 K00B C16_4 90.69(4) . . ?
C17_4 K00B C16_4 24.35(6) . . ?
O1_62 K00B C5_72 79.59(13) . . ?
O1_72 K00B C5_72 22.43(8) . . ?
O1_52 K00B C5_72 93.1(2) . . ?
S3_4 K00B C5_72 106.27(10) . . ?
C17_4 K00B C5_72 147.68(11) . . ?
C16_4 K00B C5_72 162.08(12) . . ?
C3_1 S1_1 Ni02 88.37(6) . . ?
C3_1 S2_1 Ni02 87.96(6) . . ?
C3_1 S2_1 K004 116.10(6) . . ?
Ni02 S2_1 K004 82.989(18) . . ?
C4_1 C3_1 S1_1 127.77(14) . . ?
C4_1 C3_1 S2_1 128.01(14) . . ?
S1_1 C3_1 S2_1 104.21(10) . . ?
C3_1 C4_1 N8_1 124.50(16) . . ?
C3_1 C4_1 C5_1 125.63(16) . . ?
N8_1 C4_1 C5_1 109.77(15) . . ?
C4_1 C5_1 C9_1 113.14(15) . . ?
C4_1 C5_1 C10_1 110.89(15) . . ?
C9_1 C5_1 C10_1 108.77(15) . . ?
C4_1 C5_1 C6_1 102.22(14) . . ?
C9_1 C5_1 C6_1 109.75(16) . . ?
C10_1 C5_1 C6_1 112.00(15) . . ?
C7_1 C6_1 C5_1 107.32(15) . . ?
C7_1 C6_1 H6A_1 110.3 . . ?
C5_1 C6_1 H6A_1 110.3 . . ?
C7_1 C6_1 H6B_1 110.3 . . ?
C5_1 C6_1 H6B_1 110.3 . . ?
H6A_1 C6_1 H6B_1 108.5 . . ?
N8_1 C7_1 C12_1 111.70(14) . . ?
N8_1 C7_1 C11_1 111.87(15) . . ?
C12_1 C7_1 C11_1 109.40(15) . . ?
N8_1 C7_1 C6_1 101.41(14) . . ?
C12_1 C7_1 C6_1 111.70(16) . . ?
C11_1 C7_1 C6_1 110.60(15) . . ?
C4_1 N8_1 C13_1 121.58(14) . . ?
C4_1 N8_1 C7_1 111.43(14) . . ?
C13_1 N8_1 C7_1 124.35(14) . . ?
C5_1 C9_1 H9A_1 109.5 . . ?
C5_1 C9_1 H9B_1 109.5 . . ?
H9A_1 C9_1 H9B_1 109.5 . . ?
C5_1 C9_1 H9C_1 109.5 . . ?
H9A_1 C9_1 H9C_1 109.5 . . ?
H9B_1 C9_1 H9C_1 109.5 . . ?
C5_1 C10_1 H10A_1 109.5 . . ?
C5_1 C10_1 H10B_1 109.5 . . ?
H10A_1 C10_1 H10B_1 109.5 . . ?
C5_1 C10_1 H10C_1 109.5 . . ?
H10A_1 C10_1 H10C_1 109.5 . . ?
H10B_1 C10_1 H10C_1 109.5 . . ?
C7_1 C11_1 H11A_1 109.5 . . ?
C7_1 C11_1 H11B_1 109.5 . . ?
H11A_1 C11_1 H11B_1 109.5 . . ?
C7_1 C11_1 H11C_1 109.5 . . ?
H11A_1 C11_1 H11C_1 109.5 . . ?
H11B_1 C11_1 H11C_1 109.5 . . ?
C7_1 C12_1 H12A_1 109.5 . . ?
C7_1 C12_1 H12B_1 109.5 . . ?
H12A_1 C12_1 H12B_1 109.5 . . ?
C7_1 C12_1 H12C_1 109.5 . . ?
H12A_1 C12_1 H12C_1 109.5 . . ?
H12B_1 C12_1 H12C_1 109.5 . . ?
C14_1 C13_1 C18_1 120.24(16) . . ?
C14_1 C13_1 N8_1 120.30(15) . . ?
C18_1 C13_1 N8_1 119.40(15) . . ?
C15_1 C14_1 C13_1 118.70(16) . . ?
C15_1 C14_1 C19_1 118.78(16) . . ?
C13_1 C14_1 C19_1 122.50(16) . . ?
C16_1 C15_1 C14_1 121.41(17) . . ?
C16_1 C15_1 H15_1 119.3 . . ?
C14_1 C15_1 H15_1 119.3 . . ?
C15_1 C16_1 C17_1 119.55(17) . . ?
C15_1 C16_1 H16_1 120.2 . . ?
C17_1 C16_1 H16_1 120.2 . . ?
C16_1 C17_1 C18_1 121.32(17) . . ?
C16_1 C17_1 K004 92.17(12) . . ?
C18_1 C17_1 K004 95.16(11) . . ?
C16_1 C17_1 H17_1 119.3 . . ?
C18_1 C17_1 H17_1 119.3 . . ?
K004 C17_1 H17_1 82.5 . . ?
C17_1 C18_1 C13_1 118.69(17) . . ?
C17_1 C18_1 C22_1 118.48(16) . . ?
C13_1 C18_1 C22_1 122.81(16) . . ?
C14_1 C19_1 C20_1 112.34(16) . . ?
C14_1 C19_1 C21_1 110.23(15) . . ?
C20_1 C19_1 C21_1 110.11(16) . . ?
C14_1 C19_1 H19_1 108.0 . . ?
C20_1 C19_1 H19_1 108.0 . . ?
C21_1 C19_1 H19_1 108.0 . . ?
C19_1 C20_1 H20A_1 109.5 . . ?
C19_1 C20_1 H20B_1 109.5 . . ?
H20A_1 C20_1 H20B_1 109.5 . . ?
C19_1 C20_1 H20C_1 109.5 . . ?
H20A_1 C20_1 H20C_1 109.5 . . ?
H20B_1 C20_1 H20C_1 109.5 . . ?
C19_1 C21_1 H21A_1 109.5 . . ?
C19_1 C21_1 H21B_1 109.5 . . ?
H21A_1 C21_1 H21B_1 109.5 . . ?
C19_1 C21_1 H21C_1 109.5 . . ?
H21A_1 C21_1 H21C_1 109.5 . . ?
H21B_1 C21_1 H21C_1 109.5 . . ?
C18_1 C22_1 C23_1 110.66(16) . . ?
C18_1 C22_1 C24_1 112.13(16) . . ?
C23_1 C22_1 C24_1 110.50(16) . . ?
C18_1 C22_1 H22_1 107.8 . . ?
C23_1 C22_1 H22_1 107.8 . . ?
C24_1 C22_1 H22_1 107.8 . . ?
C22_1 C23_1 H23A_1 109.5 . . ?
C22_1 C23_1 H23B_1 109.5 . . ?
H23A_1 C23_1 H23B_1 109.5 . . ?
C22_1 C23_1 H23C_1 109.5 . . ?
H23A_1 C23_1 H23C_1 109.5 . . ?
H23B_1 C23_1 H23C_1 109.5 . . ?
C22_1 C24_1 H24A_1 109.5 . . ?
C22_1 C24_1 H24B_1 109.5 . . ?
H24A_1 C24_1 H24B_1 109.5 . . ?
C22_1 C24_1 H24C_1 109.5 . . ?
H24A_1 C24_1 H24C_1 109.5 . . ?
H24B_1 C24_1 H24C_1 109.5 . . ?
C2_2 S1_2 Ni02 88.37(6) . . ?
C4_2 C2_2 S1_2 127.97(14) . . ?
C4_2 C2_2 S3_2 127.35(14) . . ?
S1_2 C2_2 S3_2 104.66(10) . . ?
C2_2 S3_2 Ni02 87.29(6) . . ?
C2_2 S3_2 K004 124.94(7) . . ?
Ni02 S3_2 K004 75.943(18) . . ?
C2_2 C4_2 N8_2 123.74(16) . . ?
C2_2 C4_2 C5_2 126.14(16) . . ?
N8_2 C4_2 C5_2 110.00(15) . . ?
C4_2 C5_2 C10_2 111.61(16) . . ?
C4_2 C5_2 C9_2 113.32(16) . . ?
C10_2 C5_2 C9_2 108.00(16) . . ?
C4_2 C5_2 C6_2 102.33(15) . . ?
C10_2 C5_2 C6_2 111.87(16) . . ?
C9_2 C5_2 C6_2 109.69(17) . . ?
C7_2 C6_2 C5_2 107.50(15) . . ?
C7_2 C6_2 H6A_2 110.2 . . ?
C5_2 C6_2 H6A_2 110.2 . . ?
C7_2 C6_2 H6B_2 110.2 . . ?
C5_2 C6_2 H6B_2 110.2 . . ?
H6A_2 C6_2 H6B_2 108.5 . . ?
N8_2 C7_2 C11_2 111.27(15) . . ?
N8_2 C7_2 C6_2 101.91(14) . . ?
C11_2 C7_2 C6_2 112.06(17) . . ?
N8_2 C7_2 C12_2 111.59(15) . . ?
C11_2 C7_2 C12_2 109.20(16) . . ?
C6_2 C7_2 C12_2 110.69(16) . . ?
C4_2 N8_2 C13_2 121.88(15) . . ?
C4_2 N8_2 C7_2 111.56(14) . . ?
C13_2 N8_2 C7_2 123.10(14) . . ?
C5_2 C9_2 H9A_2 109.5 . . ?
C5_2 C9_2 H9B_2 109.5 . . ?
H9A_2 C9_2 H9B_2 109.5 . . ?
C5_2 C9_2 H9C_2 109.5 . . ?
H9A_2 C9_2 H9C_2 109.5 . . ?
H9B_2 C9_2 H9C_2 109.5 . . ?
C5_2 C10_2 H10A_2 109.5 . . ?
C5_2 C10_2 H10B_2 109.5 . . ?
H10A_2 C10_2 H10B_2 109.5 . . ?
C5_2 C10_2 H10C_2 109.5 . . ?
H10A_2 C10_2 H10C_2 109.5 . . ?
H10B_2 C10_2 H10C_2 109.5 . . ?
C7_2 C11_2 H11A_2 109.5 . . ?
C7_2 C11_2 H11B_2 109.5 . . ?
H11A_2 C11_2 H11B_2 109.5 . . ?
C7_2 C11_2 H11C_2 109.5 . . ?
H11A_2 C11_2 H11C_2 109.5 . . ?
H11B_2 C11_2 H11C_2 109.5 . . ?
C7_2 C12_2 H12A_2 109.5 . . ?
C7_2 C12_2 H12B_2 109.5 . . ?
H12A_2 C12_2 H12B_2 109.5 . . ?
C7_2 C12_2 H12C_2 109.5 . . ?
H12A_2 C12_2 H12C_2 109.5 . . ?
H12B_2 C12_2 H12C_2 109.5 . . ?
C18_2 C13_2 C14_2 120.72(17) . . ?
C18_2 C13_2 N8_2 120.24(17) . . ?
C14_2 C13_2 N8_2 119.03(16) . . ?
C15_2 C14_2 C13_2 118.77(19) . . ?
C15_2 C14_2 C19_2 118.09(19) . . ?
C13_2 C14_2 C19_2 123.14(18) . . ?
C16_2 C15_2 C14_2 121.1(2) . . ?
C16_2 C15_2 H15_2 119.5 . . ?
C14_2 C15_2 H15_2 119.5 . . ?
C17_2 C16_2 C15_2 119.6(2) . . ?
C17_2 C16_2 H16_2 120.2 . . ?
C15_2 C16_2 H16_2 120.2 . . ?
C16_2 C17_2 C18_2 121.7(2) . . ?
C16_2 C17_2 H17_2 119.1 . . ?
C18_2 C17_2 H17_2 119.1 . . ?
C17_2 C18_2 C13_2 118.07(19) . . ?
C17_2 C18_2 C22_2 118.70(18) . . ?
C13_2 C18_2 C22_2 123.23(17) . . ?
C14_2 C19_2 C21_2 110.8(2) . . ?
C14_2 C19_2 C20_2 111.8(2) . . ?
C21_2 C19_2 C20_2 110.8(2) . . ?
C14_2 C19_2 H19_2 107.8 . . ?
C21_2 C19_2 H19_2 107.8 . . ?
C20_2 C19_2 H19_2 107.8 . . ?
C19_2 C20_2 H20A_2 109.5 . . ?
C19_2 C20_2 H20B_2 109.5 . . ?
H20A_2 C20_2 H20B_2 109.5 . . ?
C19_2 C20_2 H20C_2 109.5 . . ?
H20A_2 C20_2 H20C_2 109.5 . . ?
H20B_2 C20_2 H20C_2 109.5 . . ?
C19_2 C21_2 H21A_2 109.5 . . ?
C19_2 C21_2 H21B_2 109.5 . . ?
H21A_2 C21_2 H21B_2 109.5 . . ?
C19_2 C21_2 H21C_2 109.5 . . ?
H21A_2 C21_2 H21C_2 109.5 . . ?
H21B_2 C21_2 H21C_2 109.5 . . ?
C18_2 C22_2 C24_2 112.13(18) . . ?
C18_2 C22_2 C23_2 110.45(17) . . ?
C24_2 C22_2 C23_2 110.15(17) . . ?
C18_2 C22_2 H22_2 108.0 . . ?
C24_2 C22_2 H22_2 108.0 . . ?
C23_2 C22_2 H22_2 108.0 . . ?
C22_2 C23_2 H23A_2 109.5 . . ?
C22_2 C23_2 H23B_2 109.5 . . ?
H23A_2 C23_2 H23B_2 109.5 . . ?
C22_2 C23_2 H23C_2 109.5 . . ?
H23A_2 C23_2 H23C_2 109.5 . . ?
H23B_2 C23_2 H23C_2 109.5 . . ?
C22_2 C24_2 H24A_2 109.5 . . ?
C22_2 C24_2 H24B_2 109.5 . . ?
H24A_2 C24_2 H24B_2 109.5 . . ?
C22_2 C24_2 H24C_2 109.5 . . ?
H24A_2 C24_2 H24C_2 109.5 . . ?
H24B_2 C24_2 H24C_2 109.5 . . ?
C2_3 S1_3 Ni01 88.10(6) . . ?
C4_3 C2_3 S1_3 130.43(15) . . ?
C4_3 C2_3 S3_3 125.36(14) . . ?
S1_3 C2_3 S3_3 104.19(10) . . ?
C2_3 S3_3 Ni01 88.48(6) . . ?
C2_3 C4_3 N8_3 126.58(16) . . ?
C2_3 C4_3 C5_3 124.10(17) . . ?
N8_3 C4_3 C5_3 109.30(16) . . ?
C4_3 C5_3 C6_3 101.57(15) . . ?
C4_3 C5_3 C10_3 110.51(16) . . ?
C6_3 C5_3 C10_3 114.56(17) . . ?
C4_3 C5_3 C9_3 113.72(17) . . ?
C6_3 C5_3 C9_3 107.86(17) . . ?
C10_3 C5_3 C9_3 108.60(17) . . ?
C5_3 C6_3 C7_3 107.63(16) . . ?
C5_3 C6_3 H6A_3 110.2 . . ?
C7_3 C6_3 H6A_3 110.2 . . ?
C5_3 C6_3 H6B_3 110.2 . . ?
C7_3 C6_3 H6B_3 110.2 . . ?
H6A_3 C6_3 H6B_3 108.5 . . ?
N8_3 C7_3 C12_3 112.54(18) . . ?
N8_3 C7_3 C11_3 112.49(16) . . ?
C12_3 C7_3 C11_3 109.7(2) . . ?
N8_3 C7_3 C6_3 100.19(15) . . ?
C12_3 C7_3 C6_3 111.75(18) . . ?
C11_3 C7_3 C6_3 109.85(19) . . ?
C4_3 N8_3 C13_3 123.23(15) . . ?
C4_3 N8_3 C7_3 113.35(15) . . ?
C13_3 N8_3 C7_3 122.31(15) . . ?
C5_3 C9_3 H9A_3 109.5 . . ?
C5_3 C9_3 H9B_3 109.5 . . ?
H9A_3 C9_3 H9B_3 109.5 . . ?
C5_3 C9_3 H9C_3 109.5 . . ?
H9A_3 C9_3 H9C_3 109.5 . . ?
H9B_3 C9_3 H9C_3 109.5 . . ?
C5_3 C10_3 H10A_3 109.5 . . ?
C5_3 C10_3 H10B_3 109.5 . . ?
H10A_3 C10_3 H10B_3 109.5 . . ?
C5_3 C10_3 H10C_3 109.5 . . ?
H10A_3 C10_3 H10C_3 109.5 . . ?
H10B_3 C10_3 H10C_3 109.5 . . ?
C7_3 C11_3 H11A_3 109.5 . . ?
C7_3 C11_3 H11B_3 109.5 . . ?
H11A_3 C11_3 H11B_3 109.5 . . ?
C7_3 C11_3 H11C_3 109.5 . . ?
H11A_3 C11_3 H11C_3 109.5 . . ?
H11B_3 C11_3 H11C_3 109.5 . . ?
C7_3 C12_3 H12A_3 109.5 . . ?
C7_3 C12_3 H12B_3 109.5 . . ?
H12A_3 C12_3 H12B_3 109.5 . . ?
C7_3 C12_3 H12C_3 109.5 . . ?
H12A_3 C12_3 H12C_3 109.5 . . ?
H12B_3 C12_3 H12C_3 109.5 . . ?
C18_3 C13_3 C14_3 121.17(16) . . ?
C18_3 C13_3 N8_3 120.23(16) . . ?
C14_3 C13_3 N8_3 118.59(16) . . ?
C15_3 C14_3 C13_3 118.24(17) . . ?
C15_3 C14_3 C22_3 118.58(17) . . ?
C13_3 C14_3 C22_3 123.14(16) . . ?
C16_3 C15_3 C14_3 121.18(18) . . ?
C16_3 C15_3 H15_3 119.4 . . ?
C14_3 C15_3 H15_3 119.4 . . ?
C17_3 C16_3 C15_3 119.96(18) . . ?
C17_3 C16_3 H16_3 120.0 . . ?
C15_3 C16_3 H16_3 120.0 . . ?
C16_3 C17_3 C18_3 121.11(18) . . ?
C16_3 C17_3 H17_3 119.4 . . ?
C18_3 C17_3 H17_3 119.4 . . ?
C17_3 C18_3 C13_3 118.32(17) . . ?
C17_3 C18_3 C19_3 118.67(17) . . ?
C13_3 C18_3 C19_3 122.94(16) . . ?
C18_3 C19_3 C21_3 110.85(16) . . ?
C18_3 C19_3 C20_3 110.89(16) . . ?
C21_3 C19_3 C20_3 110.32(17) . . ?
C18_3 C19_3 H19_3 108.2 . . ?
C21_3 C19_3 H19_3 108.2 . . ?
C20_3 C19_3 H19_3 108.2 . . ?
C19_3 C20_3 H20A_3 109.5 . . ?
C19_3 C20_3 H20B_3 109.5 . . ?
H20A_3 C20_3 H20B_3 109.5 . . ?
C19_3 C20_3 H20C_3 109.5 . . ?
H20A_3 C20_3 H20C_3 109.5 . . ?
H20B_3 C20_3 H20C_3 109.5 . . ?
C19_3 C21_3 H21A_3 109.5 . . ?
C19_3 C21_3 H21B_3 109.5 . . ?
H21A_3 C21_3 H21B_3 109.5 . . ?
C19_3 C21_3 H21C_3 109.5 . . ?
H21A_3 C21_3 H21C_3 109.5 . . ?
H21B_3 C21_3 H21C_3 109.5 . . ?
C14_3 C22_3 C24_3 111.79(16) . . ?
C14_3 C22_3 C23_3 110.54(16) . . ?
C24_3 C22_3 C23_3 110.33(17) . . ?
C14_3 C22_3 H22_3 108.0 . . ?
C24_3 C22_3 H22_3 108.0 . . ?
C23_3 C22_3 H22_3 108.0 . . ?
C22_3 C23_3 H23A_3 109.5 . . ?
C22_3 C23_3 H23B_3 109.5 . . ?
H23A_3 C23_3 H23B_3 109.5 . . ?
C22_3 C23_3 H23C_3 109.5 . . ?
H23A_3 C23_3 H23C_3 109.5 . . ?
H23B_3 C23_3 H23C_3 109.5 . . ?
C22_3 C24_3 H24A_3 109.5 . . ?
C22_3 C24_3 H24B_3 109.5 . . ?
H24A_3 C24_3 H24B_3 109.5 . . ?
C22_3 C24_3 H24C_3 109.5 . . ?
H24A_3 C24_3 H24C_3 109.5 . . ?
H24B_3 C24_3 H24C_3 109.5 . . ?
C2_4 S1_4 Ni01 87.77(7) . . ?
C4_4 C2_4 S1_4 128.60(15) . . ?
C4_4 C2_4 S3_4 126.67(15) . . ?
S1_4 C2_4 S3_4 104.57(10) . . ?
C2_4 S3_4 Ni01 87.77(6) . . ?
C2_4 S3_4 K00B 119.62(7) . . ?
Ni01 S3_4 K00B 101.53(2) . . ?
C2_4 C4_4 N8_4 124.02(17) . . ?
C2_4 C4_4 C5_4 125.57(17) . . ?
N8_4 C4_4 C5_4 110.19(15) . . ?
C9_4 C5_4 C4_4 111.56(16) . . ?
C9_4 C5_4 C10_4 108.06(17) . . ?
C4_4 C5_4 C10_4 113.21(16) . . ?
C9_4 C5_4 C6_4 111.64(16) . . ?
C4_4 C5_4 C6_4 101.96(15) . . ?
C10_4 C5_4 C6_4 110.38(16) . . ?
C7_4 C6_4 C5_4 107.75(15) . . ?
C7_4 C6_4 H6A_4 110.2 . . ?
C5_4 C6_4 H6A_4 110.2 . . ?
C7_4 C6_4 H6B_4 110.2 . . ?
C5_4 C6_4 H6B_4 110.2 . . ?
H6A_4 C6_4 H6B_4 108.5 . . ?
N8_4 C7_4 C12_4 111.87(15) . . ?
N8_4 C7_4 C6_4 102.12(14) . . ?
C12_4 C7_4 C6_4 111.15(16) . . ?
N8_4 C7_4 C11_4 111.52(15) . . ?
C12_4 C7_4 C11_4 109.58(16) . . ?
C6_4 C7_4 C11_4 110.42(15) . . ?
C4_4 N8_4 C13_4 122.03(15) . . ?
C4_4 N8_4 C7_4 111.07(14) . . ?
C13_4 N8_4 C7_4 122.25(15) . . ?
C5_4 C9_4 H9A_4 109.5 . . ?
C5_4 C9_4 H9B_4 109.5 . . ?
H9A_4 C9_4 H9B_4 109.5 . . ?
C5_4 C9_4 H9C_4 109.5 . . ?
H9A_4 C9_4 H9C_4 109.5 . . ?
H9B_4 C9_4 H9C_4 109.5 . . ?
C5_4 C10_4 H10A_4 109.5 . . ?
C5_4 C10_4 H10B_4 109.5 . . ?
H10A_4 C10_4 H10B_4 109.5 . . ?
C5_4 C10_4 H10C_4 109.5 . . ?
H10A_4 C10_4 H10C_4 109.5 . . ?
H10B_4 C10_4 H10C_4 109.5 . . ?
C7_4 C11_4 H11A_4 109.5 . . ?
C7_4 C11_4 H11B_4 109.5 . . ?
H11A_4 C11_4 H11B_4 109.5 . . ?
C7_4 C11_4 H11C_4 109.5 . . ?
H11A_4 C11_4 H11C_4 109.5 . . ?
H11B_4 C11_4 H11C_4 109.5 . . ?
C7_4 C12_4 H12A_4 109.5 . . ?
C7_4 C12_4 H12B_4 109.5 . . ?
H12A_4 C12_4 H12B_4 109.5 . . ?
C7_4 C12_4 H12C_4 109.5 . . ?
H12A_4 C12_4 H12C_4 109.5 . . ?
H12B_4 C12_4 H12C_4 109.5 . . ?
C14_4 C13_4 C18_4 119.95(17) . . ?
C14_4 C13_4 N8_4 119.86(16) . . ?
C18_4 C13_4 N8_4 120.18(17) . . ?
C15_4 C14_4 C13_4 118.92(18) . . ?
C15_4 C14_4 C19_4 118.55(18) . . ?
C13_4 C14_4 C19_4 122.53(17) . . ?
C16_4 C15_4 C14_4 121.4(2) . . ?
C16_4 C15_4 H15_4 119.3 . . ?
C14_4 C15_4 H15_4 119.3 . . ?
C15_4 C16_4 C17_4 119.53(19) . . ?
C15_4 C16_4 K00B 94.98(14) . . ?
C17_4 C16_4 K00B 75.95(14) . . ?
C15_4 C16_4 H16_4 118.3 . . ?
C17_4 C16_4 H16_4 118.3 . . ?
K00B C16_4 H16_4 118.3 . . ?
C16_4 C17_4 C18_4 121.3(2) . . ?
C16_4 C17_4 K00B 79.69(14) . . ?
C18_4 C17_4 K00B 94.20(13) . . ?
C16_4 C17_4 H17_4 117.2 . . ?
C18_4 C17_4 H17_4 117.2 . . ?
K00B C17_4 H17_4 117.2 . . ?
C17_4 C18_4 C13_4 118.95(19) . . ?
C17_4 C18_4 C22_4 118.36(18) . . ?
C13_4 C18_4 C22_4 122.69(18) . . ?
C14_4 C19_4 C20_4 112.60(18) . . ?
C14_4 C19_4 C21_4 110.82(16) . . ?
C20_4 C19_4 C21_4 109.41(17) . . ?
C14_4 C19_4 H19_4 108.0 . . ?
C20_4 C19_4 H19_4 108.0 . . ?
C21_4 C19_4 H19_4 108.0 . . ?
C19_4 C20_4 H20A_4 109.5 . . ?
C19_4 C20_4 H20B_4 109.5 . . ?
H20A_4 C20_4 H20B_4 109.5 . . ?
C19_4 C20_4 H20C_4 109.5 . . ?
H20A_4 C20_4 H20C_4 109.5 . . ?
H20B_4 C20_4 H20C_4 109.5 . . ?
C19_4 C21_4 H21A_4 109.5 . . ?
C19_4 C21_4 H21B_4 109.5 . . ?
H21A_4 C21_4 H21B_4 109.5 . . ?
C19_4 C21_4 H21C_4 109.5 . . ?
H21A_4 C21_4 H21C_4 109.5 . . ?
H21B_4 C21_4 H21C_4 109.5 . . ?
C18_4 C22_4 C23_4 110.61(19) . . ?
C18_4 C22_4 C24_4 112.6(2) . . ?
C23_4 C22_4 C24_4 110.63(19) . . ?
C18_4 C22_4 H22_4 107.6 . . ?
C23_4 C22_4 H22_4 107.6 . . ?
C24_4 C22_4 H22_4 107.6 . . ?
C22_4 C23_4 H23A_4 109.5 . . ?
C22_4 C23_4 H23B_4 109.5 . . ?
H23A_4 C23_4 H23B_4 109.5 . . ?
C22_4 C23_4 H23C_4 109.5 . . ?
H23A_4 C23_4 H23C_4 109.5 . . ?
H23B_4 C23_4 H23C_4 109.5 . . ?
C22_4 C24_4 H24A_4 109.5 . . ?
C22_4 C24_4 H24B_4 109.5 . . ?
H24A_4 C24_4 H24B_4 109.5 . . ?
C22_4 C24_4 H24C_4 109.5 . . ?
H24A_4 C24_4 H24C_4 109.5 . . ?
H24B_4 C24_4 H24C_4 109.5 . . ?
C2_51 O1_51 C5_51 109.15(17) . . ?
C2_51 O1_51 K00B 125.4(2) . . ?
C5_51 O1_51 K00B 121.5(2) . . ?
O1_51 C2_51 C3_51 107.77(19) . . ?
O1_51 C2_51 H2A_51 110.2 . . ?
C3_51 C2_51 H2A_51 110.2 . . ?
O1_51 C2_51 H2B_51 110.2 . . ?
C3_51 C2_51 H2B_51 110.2 . . ?
H2A_51 C2_51 H2B_51 108.5 . . ?
C2_51 C3_51 C4_51 103.4(2) . . ?
C2_51 C3_51 H3A_51 111.1 . . ?
C4_51 C3_51 H3A_51 111.1 . . ?
C2_51 C3_51 H3B_51 111.1 . . ?
C4_51 C3_51 H3B_51 111.1 . . ?
H3A_51 C3_51 H3B_51 109.1 . . ?
C5_51 C4_51 C3_51 103.0(2) . . ?
C5_51 C4_51 H4A_51 111.2 . . ?
C3_51 C4_51 H4A_51 111.2 . . ?
C5_51 C4_51 H4B_51 111.2 . . ?
C3_51 C4_51 H4B_51 111.2 . . ?
H4A_51 C4_51 H4B_51 109.1 . . ?
O1_51 C5_51 C4_51 107.30(19) . . ?
O1_51 C5_51 H5A_51 110.3 . . ?
C4_51 C5_51 H5A_51 110.3 . . ?
O1_51 C5_51 H5B_51 110.3 . . ?
C4_51 C5_51 H5B_51 110.3 . . ?
H5A_51 C5_51 H5B_51 108.5 . . ?
C2_52 O1_52 C5_52 109.24(18) . . ?
C2_52 O1_52 K00B 136.2(6) . . ?
C5_52 O1_52 K00B 106.9(6) . . ?
O1_52 C2_52 C3_52 107.6(2) . . ?
O1_52 C2_52 H2A_52 110.2 . . ?
C3_52 C2_52 H2A_52 110.2 . . ?
O1_52 C2_52 H2B_52 110.2 . . ?
C3_52 C2_52 H2B_52 110.2 . . ?
H2A_52 C2_52 H2B_52 108.5 . . ?
C2_52 C3_52 C4_52 103.2(2) . . ?
C2_52 C3_52 H3A_52 111.1 . . ?
C4_52 C3_52 H3A_52 111.1 . . ?
C2_52 C3_52 H3B_52 111.1 . . ?
C4_52 C3_52 H3B_52 111.1 . . ?
H3A_52 C3_52 H3B_52 109.1 . . ?
C5_52 C4_52 C3_52 102.8(2) . . ?
C5_52 C4_52 H4A_52 111.2 . . ?
C3_52 C4_52 H4A_52 111.2 . . ?
C5_52 C4_52 H4B_52 111.2 . . ?
C3_52 C4_52 H4B_52 111.2 . . ?
H4A_52 C4_52 H4B_52 109.1 . . ?
O1_52 C5_52 C4_52 107.1(2) . . ?
O1_52 C5_52 K00B 50.0(4) . . ?
C4_52 C5_52 K00B 141.3(6) . . ?
O1_52 C5_52 H5A_52 110.3 . . ?
C4_52 C5_52 H5A_52 110.3 . . ?
K00B C5_52 H5A_52 107.4 . . ?
O1_52 C5_52 H5B_52 110.3 . . ?
C4_52 C5_52 H5B_52 110.3 . . ?
K00B C5_52 H5B_52 64.2 . . ?
H5A_52 C5_52 H5B_52 108.6 . . ?
C2_53 O1_53 C5_53 108.1(2) . . ?
C2_53 O1_53 K00B 88.0(7) . . ?
C5_53 O1_53 K00B 124.9(7) . . ?
O1_53 C2_53 C3_53 108.7(2) . . ?
O1_53 C2_53 K00B 63.2(6) . . ?
C3_53 C2_53 K00B 144.5(9) . . ?
O1_53 C2_53 H2A_53 110.0 . . ?
C3_53 C2_53 H2A_53 110.0 . . ?
K00B C2_53 H2A_53 51.3 . . ?
O1_53 C2_53 H2B_53 110.0 . . ?
C3_53 C2_53 H2B_53 110.0 . . ?
K00B C2_53 H2B_53 105.0 . . ?
H2A_53 C2_53 H2B_53 108.3 . . ?
C2_53 C3_53 C4_53 105.3(2) . . ?
C2_53 C3_53 H3A_53 110.7 . . ?
C4_53 C3_53 H3A_53 110.7 . . ?
C2_53 C3_53 H3B_53 110.7 . . ?
C4_53 C3_53 H3B_53 110.7 . . ?
H3A_53 C3_53 H3B_53 108.8 . . ?
C5_53 C4_53 C3_53 104.0(2) . . ?
C5_53 C4_53 H4A_53 111.0 . . ?
C3_53 C4_53 H4A_53 111.0 . . ?
C5_53 C4_53 H4B_53 111.0 . . ?
C3_53 C4_53 H4B_53 111.0 . . ?
H4A_53 C4_53 H4B_53 109.0 . . ?
O1_53 C5_53 C4_53 106.1(2) . . ?
O1_53 C5_53 H5A_53 110.5 . . ?
C4_53 C5_53 H5A_53 110.5 . . ?
O1_53 C5_53 H5B_53 110.5 . . ?
C4_53 C5_53 H5B_53 110.5 . . ?
H5A_53 C5_53 H5B_53 108.7 . . ?
C2_61 O1_61 C5_61 106.7(2) . . ?
C2_61 O1_61 K00B 123.9(4) . . ?
C5_61 O1_61 K00B 125.7(4) . . ?
O1_61 C2_61 C3_61 108.23(19) . . ?
O1_61 C2_61 H2A_61 110.1 . . ?
C3_61 C2_61 H2A_61 110.1 . . ?
O1_61 C2_61 H2B_61 110.1 . . ?
C3_61 C2_61 H2B_61 110.1 . . ?
H2A_61 C2_61 H2B_61 108.4 . . ?
C2_61 C3_61 C4_61 104.90(18) . . ?
C2_61 C3_61 H3A_61 110.8 . . ?
C4_61 C3_61 H3A_61 110.8 . . ?
C2_61 C3_61 H3B_61 110.8 . . ?
C4_61 C3_61 H3B_61 110.8 . . ?
H3A_61 C3_61 H3B_61 108.8 . . ?
C5_61 C4_61 C3_61 102.9(2) . . ?
C5_61 C4_61 H4A_61 111.2 . . ?
C3_61 C4_61 H4A_61 111.2 . . ?
C5_61 C4_61 H4B_61 111.2 . . ?
C3_61 C4_61 H4B_61 111.2 . . ?
H4A_61 C4_61 H4B_61 109.1 . . ?
O1_61 C5_61 C4_61 104.6(2) . . ?
O1_61 C5_61 H5A_61 110.8 . . ?
C4_61 C5_61 H5A_61 110.8 . . ?
O1_61 C5_61 H5B_61 110.8 . . ?
C4_61 C5_61 H5B_61 110.8 . . ?
H5A_61 C5_61 H5B_61 108.9 . . ?
C2_62 O1_62 C5_62 108.11(18) . . ?
C2_62 O1_62 K00B 126.9(3) . . ?
C5_62 O1_62 K00B 123.8(3) . . ?
O1_62 C2_62 C3_62 108.39(18) . . ?
O1_62 C2_62 H2A_62 110.0 . . ?
C3_62 C2_62 H2A_62 110.0 . . ?
O1_62 C2_62 H2B_62 110.0 . . ?
C3_62 C2_62 H2B_62 110.0 . . ?
H2A_62 C2_62 H2B_62 108.4 . . ?
C2_62 C3_62 C4_62 103.7(2) . . ?
C2_62 C3_62 H3A_62 111.0 . . ?
C4_62 C3_62 H3A_62 111.0 . . ?
C2_62 C3_62 H3B_62 111.0 . . ?
C4_62 C3_62 H3B_62 111.0 . . ?
H3A_62 C3_62 H3B_62 109.0 . . ?
C5_62 C4_62 C3_62 102.0(2) . . ?
C5_62 C4_62 H4A_62 111.4 . . ?
C3_62 C4_62 H4A_62 111.4 . . ?
C5_62 C4_62 H4B_62 111.4 . . ?
C3_62 C4_62 H4B_62 111.4 . . ?
H4A_62 C4_62 H4B_62 109.2 . . ?
O1_62 C5_62 C4_62 105.2(2) . . ?
O1_62 C5_62 H5A_62 110.7 . . ?
C4_62 C5_62 H5A_62 110.7 . . ?
O1_62 C5_62 H5B_62 110.7 . . ?
C4_62 C5_62 H5B_62 110.7 . . ?
H5A_62 C5_62 H5B_62 108.8 . . ?
C2_71 O1_71 C5_71 107.9(2) . . ?
C2_71 O1_71 K00B 122.5(5) . . ?
C5_71 O1_71 K00B 119.8(5) . . ?
O1_71 C2_71 C3_71 108.65(19) . . ?
O1_71 C2_71 H2A_71 110.0 . . ?
C3_71 C2_71 H2A_71 110.0 . . ?
O1_71 C2_71 H2B_71 110.0 . . ?
C3_71 C2_71 H2B_71 110.0 . . ?
H2A_71 C2_71 H2B_71 108.3 . . ?
C2_71 C3_71 C4_71 105.45(18) . . ?
C2_71 C3_71 H3A_71 110.7 . . ?
C4_71 C3_71 H3A_71 110.7 . . ?
C2_71 C3_71 H3B_71 110.7 . . ?
C4_71 C3_71 H3B_71 110.7 . . ?
H3A_71 C3_71 H3B_71 108.8 . . ?
C5_71 C4_71 C3_71 103.9(2) . . ?
C5_71 C4_71 H4A_71 111.0 . . ?
C3_71 C4_71 H4A_71 111.0 . . ?
C5_71 C4_71 H4B_71 111.0 . . ?
C3_71 C4_71 H4B_71 111.0 . . ?
H4A_71 C4_71 H4B_71 109.0 . . ?
O1_71 C5_71 C4_71 106.2(2) . . ?
O1_71 C5_71 K00B 39.6(3) . . ?
C4_71 C5_71 K00B 120.6(5) . . ?
O1_71 C5_71 H5A_71 110.5 . . ?
C4_71 C5_71 H5A_71 110.5 . . ?
K00B C5_71 H5A_71 70.9 . . ?
O1_71 C5_71 H5B_71 110.5 . . ?
C4_71 C5_71 H5B_71 110.5 . . ?
K00B C5_71 H5B_71 125.5 . . ?
H5A_71 C5_71 H5B_71 108.7 . . ?
C2_72 O1_72 C5_72 108.15(19) . . ?
C2_72 O1_72 K00B 134.7(3) . . ?
C5_72 O1_72 K00B 112.8(3) . . ?
O1_72 C2_72 C3_72 108.61(18) . . ?
O1_72 C2_72 H2A_72 110.0 . . ?
C3_72 C2_72 H2A_72 110.0 . . ?
O1_72 C2_72 H2B_72 110.0 . . ?
C3_72 C2_72 H2B_72 110.0 . . ?
H2A_72 C2_72 H2B_72 108.3 . . ?
C2_72 C3_72 C4_72 105.25(18) . . ?
C2_72 C3_72 H3A_72 110.7 . . ?
C4_72 C3_72 H3A_72 110.7 . . ?
C2_72 C3_72 H3B_72 110.7 . . ?
C4_72 C3_72 H3B_72 110.7 . . ?
H3A_72 C3_72 H3B_72 108.8 . . ?
C5_72 C4_72 C3_72 103.4(2) . . ?
C5_72 C4_72 H4A_72 111.1 . . ?
C3_72 C4_72 H4A_72 111.1 . . ?
C5_72 C4_72 H4B_72 111.1 . . ?
C3_72 C4_72 H4B_72 111.1 . . ?
H4A_72 C4_72 H4B_72 109.0 . . ?
O1_72 C5_72 C4_72 106.11(19) . . ?
O1_72 C5_72 K00B 44.8(2) . . ?
C4_72 C5_72 K00B 131.5(3) . . ?
O1_72 C5_72 H5A_72 110.5 . . ?
C4_72 C5_72 H5A_72 110.5 . . ?
K00B C5_72 H5A_72 66.9 . . ?
O1_72 C5_72 H5B_72 110.5 . . ?
C4_72 C5_72 H5B_72 110.5 . . ?
K00B C5_72 H5B_72 115.9 . . ?
H5A_72 C5_72 H5B_72 108.7 . . ?
C5_8 O1_8 C2_8 106.19(14) . . ?
C5_8 O1_8 K004 116.17(14) . . ?
C2_8 O1_8 K004 112.18(15) . . ?
O1_8 C2_8 C3_8 104.49(15) . . ?
O1_8 C2_8 K004 45.57(11) . . ?
C3_8 C2_8 K004 100.13(15) . . ?
O1_8 C2_8 H2A_8 110.9 . . ?
C3_8 C2_8 H2A_8 110.9 . . ?
K004 C2_8 H2A_8 146.1 . . ?
O1_8 C2_8 H2B_8 110.9 . . ?
C3_8 C2_8 H2B_8 110.9 . . ?
K004 C2_8 H2B_8 70.6 . . ?
H2A_8 C2_8 H2B_8 108.9 . . ?
C2_8 C3_8 C4_8 102.70(16) . . ?
C2_8 C3_8 H3A_8 111.2 . . ?
C4_8 C3_8 H3A_8 111.2 . . ?
C2_8 C3_8 H3B_8 111.2 . . ?
C4_8 C3_8 H3B_8 111.2 . . ?
H3A_8 C3_8 H3B_8 109.1 . . ?
C5_8 C4_8 C3_8 104.76(15) . . ?
C5_8 C4_8 H4A_8 110.8 . . ?
C3_8 C4_8 H4A_8 110.8 . . ?
C5_8 C4_8 H4B_8 110.8 . . ?
C3_8 C4_8 H4B_8 110.8 . . ?
H4A_8 C4_8 H4B_8 108.9 . . ?
O1_8 C5_8 C4_8 107.27(15) . . ?
O1_8 C5_8 H5A_8 110.3 . . ?
C4_8 C5_8 H5A_8 110.3 . . ?
O1_8 C5_8 H5B_8 110.3 . . ?
C4_8 C5_8 H5B_8 110.3 . . ?
H5A_8 C5_8 H5B_8 108.5 . . ?
C2_91 O1_91 C5_91 107.13(17) . . ?
C2_91 O1_91 K004 128.0(3) . . ?
C5_91 O1_91 K004 120.3(2) . . ?
O1_91 C2_91 C3_91 108.22(17) . . ?
O1_91 C2_91 H2A_91 110.1 . . ?
C3_91 C2_91 H2A_91 110.1 . . ?
O1_91 C2_91 H2B_91 110.1 . . ?
C3_91 C2_91 H2B_91 110.1 . . ?
H2A_91 C2_91 H2B_91 108.4 . . ?
C2_91 C3_91 C4_91 105.15(17) . . ?
C2_91 C3_91 H3A_91 110.7 . . ?
C4_91 C3_91 H3A_91 110.7 . . ?
C2_91 C3_91 H3B_91 110.7 . . ?
C4_91 C3_91 H3B_91 110.7 . . ?
H3A_91 C3_91 H3B_91 108.8 . . ?
C5_91 C4_91 C3_91 103.37(18) . . ?
C5_91 C4_91 H4A_91 111.1 . . ?
C3_91 C4_91 H4A_91 111.1 . . ?
C5_91 C4_91 H4B_91 111.1 . . ?
C3_91 C4_91 H4B_91 111.1 . . ?
H4A_91 C4_91 H4B_91 109.1 . . ?
O1_91 C5_91 C4_91 105.0(2) . . ?
O1_91 C5_91 H5A_91 110.7 . . ?
C4_91 C5_91 H5A_91 110.7 . . ?
O1_91 C5_91 H5B_91 110.7 . . ?
C4_91 C5_91 H5B_91 110.7 . . ?
H5A_91 C5_91 H5B_91 108.8 . . ?
C2_92 O1_92 C5_92 109.23(18) . . ?
C2_92 O1_92 K004 131.3(6) . . ?
C5_92 O1_92 K004 111.9(6) . . ?
O1_92 C2_92 C3_92 107.7(2) . . ?
O1_92 C2_92 H2A_92 110.2 . . ?
C3_92 C2_92 H2A_92 110.2 . . ?
O1_92 C2_92 H2B_92 110.2 . . ?
C3_92 C2_92 H2B_92 110.2 . . ?
H2A_92 C2_92 H2B_92 108.5 . . ?
C2_92 C3_92 C4_92 103.2(2) . . ?
C2_92 C3_92 H3A_92 111.1 . . ?
C4_92 C3_92 H3A_92 111.1 . . ?
C2_92 C3_92 H3B_92 111.1 . . ?
C4_92 C3_92 H3B_92 111.1 . . ?
H3A_92 C3_92 H3B_92 109.1 . . ?
C5_92 C4_92 C3_92 103.0(2) . . ?
C5_92 C4_92 H4A_92 111.2 . . ?
C3_92 C4_92 H4A_92 111.2 . . ?
C5_92 C4_92 H4B_92 111.2 . . ?
C3_92 C4_92 H4B_92 111.2 . . ?
H4A_92 C4_92 H4B_92 109.1 . . ?
O1_92 C5_92 C4_92 107.3(2) . . ?
O1_92 C5_92 K004 46.0(4) . . ?
C4_92 C5_92 K004 149.6(4) . . ?
O1_92 C5_92 H5A_92 110.3 . . ?
C4_92 C5_92 H5A_92 110.3 . . ?
K004 C5_92 H5A_92 75.3 . . ?
O1_92 C5_92 H5B_92 110.3 . . ?
C4_92 C5_92 H5B_92 110.3 . . ?
K004 C5_92 H5B_92 95.0 . . ?
H5A_92 C5_92 H5B_92 108.5 . . ?
C2_10 O1_10 C5_10 106.58(15) . . ?
C2_10 O1_10 K004 137.82(14) . . ?
C5_10 O1_10 K004 110.27(12) . . ?
O1_10 C2_10 C3_10 108.18(16) . . ?
O1_10 C2_10 H2A_10 110.1 . . ?
C3_10 C2_10 H2A_10 110.1 . . ?
O1_10 C2_10 H2B_10 110.1 . . ?
C3_10 C2_10 H2B_10 110.1 . . ?
H2A_10 C2_10 H2B_10 108.4 . . ?
C2_10 C3_10 C4_10 105.16(16) . . ?
C2_10 C3_10 H3A_10 110.7 . . ?
C4_10 C3_10 H3A_10 110.7 . . ?
C2_10 C3_10 H3B_10 110.7 . . ?
C4_10 C3_10 H3B_10 110.7 . . ?
H3A_10 C3_10 H3B_10 108.8 . . ?
C5_10 C4_10 C3_10 103.73(16) . . ?
C5_10 C4_10 H4A_10 111.0 . . ?
C3_10 C4_10 H4A_10 111.0 . . ?
C5_10 C4_10 H4B_10 111.0 . . ?
C3_10 C4_10 H4B_10 111.0 . . ?
H4A_10 C4_10 H4B_10 109.0 . . ?
O1_10 C5_10 C4_10 105.23(16) . . ?
O1_10 C5_10 K004 46.81(9) . . ?
C4_10 C5_10 K004 149.89(17) . . ?
O1_10 C5_10 H5A_10 110.7 . . ?
C4_10 C5_10 H5A_10 110.7 . . ?
K004 C5_10 H5A_10 92.7 . . ?
O1_10 C5_10 H5B_10 110.7 . . ?
C4_10 C5_10 H5B_10 110.7 . . ?
K004 C5_10 H5B_10 77.2 . . ?
H5A_10 C5_10 H5B_10 108.8 . . ?

loop_
_geom_bond_atom_site_label_1
_geom_bond_atom_site_label_2
_geom_bond_distance
_geom_bond_site_symmetry_2
_geom_bond_publ_flag
Ni01 S3_3 2.1610(6) . ?
Ni01 S1_3 2.1764(5) . ?
Ni01 S3_4 2.1784(5) . ?
Ni01 S1_4 2.1804(6) . ?
Ni02 S1_2 2.1634(5) . ?
Ni02 S1_1 2.1699(6) . ?
Ni02 S2_1 2.1796(5) . ?
Ni02 S3_2 2.1868(6) . ?
Ni02 K004 3.6154(6) . ?
K004 O1_91 2.620(4) . ?
K004 O1_10 2.6769(16) . ?
K004 O1_8 2.6991(16) . ?
K004 O1_92 2.716(9) . ?
K004 S2_1 3.1628(6) . ?
K004 C5_10 3.444(2) . ?
K004 S3_2 3.4588(7) . ?
K004 C2_8 3.500(3) . ?
K004 C5_92 3.505(8) . ?
K004 C17_1 3.524(2) . ?
K00B O1_71 2.589(7) . ?
K00B O1_62 2.597(4) . ?
K00B O1_72 2.634(4) . ?
K00B O1_53 2.641(10) . ?
K00B O1_51 2.705(3) . ?
K00B O1_61 2.778(5) . ?
K00B O1_52 2.786(8) . ?
K00B C2_53 2.956(13) . ?
K00B S3_4 3.1225(7) . ?
K00B C17_4 3.269(2) . ?
K00B C16_4 3.315(2) . ?
K00B C5_72 3.448(5) . ?
S1_1 C3_1 1.7593(18) . ?
S2_1 C3_1 1.7634(19) . ?
C3_1 C4_1 1.353(3) . ?
C4_1 N8_1 1.399(2) . ?
C4_1 C5_1 1.534(2) . ?
C5_1 C9_1 1.535(3) . ?
C5_1 C10_1 1.536(3) . ?
C5_1 C6_1 1.543(3) . ?
C6_1 C7_1 1.540(3) . ?
C6_1 H6A_1 0.9900 . ?
C6_1 H6B_1 0.9900 . ?
C7_1 N8_1 1.491(2) . ?
C7_1 C12_1 1.520(2) . ?
C7_1 C11_1 1.537(3) . ?
N8_1 C13_1 1.437(2) . ?
C9_1 H9A_1 0.9800 . ?
C9_1 H9B_1 0.9800 . ?
C9_1 H9C_1 0.9800 . ?
C10_1 H10A_1 0.9800 . ?
C10_1 H10B_1 0.9800 . ?
C10_1 H10C_1 0.9800 . ?
C11_1 H11A_1 0.9800 . ?
C11_1 H11B_1 0.9800 . ?
C11_1 H11C_1 0.9800 . ?
C12_1 H12A_1 0.9800 . ?
C12_1 H12B_1 0.9800 . ?
C12_1 H12C_1 0.9800 . ?
C13_1 C14_1 1.411(2) . ?
C13_1 C18_1 1.412(2) . ?
C14_1 C15_1 1.397(3) . ?
C14_1 C19_1 1.521(2) . ?
C15_1 C16_1 1.383(3) . ?
C15_1 H15_1 0.9500 . ?
C16_1 C17_1 1.384(3) . ?
C16_1 H16_1 0.9500 . ?
C17_1 C18_1 1.398(2) . ?
C17_1 H17_1 0.9500 . ?
C18_1 C22_1 1.520(2) . ?
C19_1 C20_1 1.534(3) . ?
C19_1 C21_1 1.538(3) . ?
C19_1 H19_1 1.0000 . ?
C20_1 H20A_1 0.9800 . ?
C20_1 H20B_1 0.9800 . ?
C20_1 H20C_1 0.9800 . ?
C21_1 H21A_1 0.9800 . ?
C21_1 H21B_1 0.9800 . ?
C21_1 H21C_1 0.9800 . ?
C22_1 C23_1 1.534(3) . ?
C22_1 C24_1 1.536(3) . ?
C22_1 H22_1 1.0000 . ?
C23_1 H23A_1 0.9800 . ?
C23_1 H23B_1 0.9800 . ?
C23_1 H23C_1 0.9800 . ?
C24_1 H24A_1 0.9800 . ?
C24_1 H24B_1 0.9800 . ?
C24_1 H24C_1 0.9800 . ?
S1_2 C2_2 1.7492(19) . ?
C2_2 C4_2 1.360(3) . ?
C2_2 S3_2 1.7625(19) . ?
C4_2 N8_2 1.396(2) . ?
C4_2 C5_2 1.533(2) . ?
C5_2 C10_2 1.533(3) . ?
C5_2 C9_2 1.534(3) . ?
C5_2 C6_2 1.542(3) . ?
C6_2 C7_2 1.537(3) . ?
C6_2 H6A_2 0.9900 . ?
C6_2 H6B_2 0.9900 . ?
C7_2 N8_2 1.492(2) . ?
C7_2 C11_2 1.519(3) . ?
C7_2 C12_2 1.537(3) . ?
N8_2 C13_2 1.442(2) . ?
C9_2 H9A_2 0.9800 . ?
C9_2 H9B_2 0.9800 . ?
C9_2 H9C_2 0.9800 . ?
C10_2 H10A_2 0.9800 . ?
C10_2 H10B_2 0.9800 . ?
C10_2 H10C_2 0.9800 . ?
C11_2 H11A_2 0.9800 . ?
C11_2 H11B_2 0.9800 . ?
C11_2 H11C_2 0.9800 . ?
C12_2 H12A_2 0.9800 . ?
C12_2 H12B_2 0.9800 . ?
C12_2 H12C_2 0.9800 . ?
C13_2 C18_2 1.404(3) . ?
C13_2 C14_2 1.407(3) . ?
C14_2 C15_2 1.394(3) . ?
C14_2 C19_2 1.520(3) . ?
C15_2 C16_2 1.384(3) . ?
C15_2 H15_2 0.9500 . ?
C16_2 C17_2 1.375(3) . ?
C16_2 H16_2 0.9500 . ?
C17_2 C18_2 1.402(3) . ?
C17_2 H17_2 0.9500 . ?
C18_2 C22_2 1.512(3) . ?
C19_2 C21_2 1.531(3) . ?
C19_2 C20_2 1.534(3) . ?
C19_2 H19_2 1.0000 . ?
C20_2 H20A_2 0.9800 . ?
C20_2 H20B_2 0.9800 . ?
C20_2 H20C_2 0.9800 . ?
C21_2 H21A_2 0.9800 . ?
C21_2 H21B_2 0.9800 . ?
C21_2 H21C_2 0.9800 . ?
C22_2 C24_2 1.529(3) . ?
C22_2 C23_2 1.537(3) . ?
C22_2 H22_2 1.0000 . ?
C23_2 H23A_2 0.9800 . ?
C23_2 H23B_2 0.9800 . ?
C23_2 H23C_2 0.9800 . ?
C24_2 H24A_2 0.9800 . ?
C24_2 H24B_2 0.9800 . ?
C24_2 H24C_2 0.9800 . ?
S1_3 C2_3 1.7488(19) . ?
C2_3 C4_3 1.368(3) . ?
C2_3 S3_3 1.7534(19) . ?
C4_3 N8_3 1.382(2) . ?
C4_3 C5_3 1.533(2) . ?
C5_3 C6_3 1.536(3) . ?
C5_3 C10_3 1.537(3) . ?
C5_3 C9_3 1.549(3) . ?
C6_3 C7_3 1.543(3) . ?
C6_3 H6A_3 0.9900 . ?
C6_3 H6B_3 0.9900 . ?
C7_3 N8_3 1.497(2) . ?
C7_3 C12_3 1.513(3) . ?
C7_3 C11_3 1.520(3) . ?
N8_3 C13_3 1.436(2) . ?
C9_3 H9A_3 0.9800 . ?
C9_3 H9B_3 0.9800 . ?
C9_3 H9C_3 0.9800 . ?
C10_3 H10A_3 0.9800 . ?
C10_3 H10B_3 0.9800 . ?
C10_3 H10C_3 0.9800 . ?
C11_3 H11A_3 0.9800 . ?
C11_3 H11B_3 0.9800 . ?
C11_3 H11C_3 0.9800 . ?
C12_3 H12A_3 0.9800 . ?
C12_3 H12B_3 0.9800 . ?
C12_3 H12C_3 0.9800 . ?
C13_3 C18_3 1.405(3) . ?
C13_3 C14_3 1.409(3) . ?
C14_3 C15_3 1.393(3) . ?
C14_3 C22_3 1.519(3) . ?
C15_3 C16_3 1.384(3) . ?
C15_3 H15_3 0.9500 . ?
C16_3 C17_3 1.383(3) . ?
C16_3 H16_3 0.9500 . ?
C17_3 C18_3 1.395(3) . ?
C17_3 H17_3 0.9500 . ?
C18_3 C19_3 1.522(3) . ?
C19_3 C21_3 1.534(3) . ?
C19_3 C20_3 1.536(3) . ?
C19_3 H19_3 1.0000 . ?
C20_3 H20A_3 0.9800 . ?
C20_3 H20B_3 0.9800 . ?
C20_3 H20C_3 0.9800 . ?
C21_3 H21A_3 0.9800 . ?
C21_3 H21B_3 0.9800 . ?
C21_3 H21C_3 0.9800 . ?
C22_3 C24_3 1.533(3) . ?
C22_3 C23_3 1.533(3) . ?
C22_3 H22_3 1.0000 . ?
C23_3 H23A_3 0.9800 . ?
C23_3 H23B_3 0.9800 . ?
C23_3 H23C_3 0.9800 . ?
C24_3 H24A_3 0.9800 . ?
C24_3 H24B_3 0.9800 . ?
C24_3 H24C_3 0.9800 . ?
S1_4 C2_4 1.7644(19) . ?
C2_4 C4_4 1.348(3) . ?
C2_4 S3_4 1.7668(19) . ?
C4_4 N8_4 1.408(2) . ?
C4_4 C5_4 1.536(3) . ?
C5_4 C9_4 1.535(3) . ?
C5_4 C10_4 1.539(3) . ?
C5_4 C6_4 1.545(3) . ?
C6_4 C7_4 1.537(3) . ?
C6_4 H6A_4 0.9900 . ?
C6_4 H6B_4 0.9900 . ?
C7_4 N8_4 1.490(2) . ?
C7_4 C12_4 1.524(3) . ?
C7_4 C11_4 1.540(3) . ?
N8_4 C13_4 1.435(2) . ?
C9_4 H9A_4 0.9800 . ?
C9_4 H9B_4 0.9800 . ?
C9_4 H9C_4 0.9800 . ?
C10_4 H10A_4 0.9800 . ?
C10_4 H10B_4 0.9800 . ?
C10_4 H10C_4 0.9800 . ?
C11_4 H11A_4 0.9800 . ?
C11_4 H11B_4 0.9800 . ?
C11_4 H11C_4 0.9800 . ?
C12_4 H12A_4 0.9800 . ?
C12_4 H12B_4 0.9800 . ?
C12_4 H12C_4 0.9800 . ?
C13_4 C14_4 1.412(3) . ?
C13_4 C18_4 1.412(3) . ?
C14_4 C15_4 1.398(3) . ?
C14_4 C19_4 1.515(3) . ?
C15_4 C16_4 1.379(3) . ?
C15_4 H15_4 0.9500 . ?
C16_4 C17_4 1.389(3) . ?
C16_4 H16_4 1.0000 . ?
C17_4 C18_4 1.394(3) . ?
C17_4 H17_4 1.0000 . ?
C18_4 C22_4 1.516(3) . ?
C19_4 C20_4 1.530(3) . ?
C19_4 C21_4 1.536(3) . ?
C19_4 H19_4 1.0000 . ?
C20_4 H20A_4 0.9800 . ?
C20_4 H20B_4 0.9800 . ?
C20_4 H20C_4 0.9800 . ?
C21_4 H21A_4 0.9800 . ?
C21_4 H21B_4 0.9800 . ?
C21_4 H21C_4 0.9800 . ?
C22_4 C23_4 1.532(3) . ?
C22_4 C24_4 1.534(3) . ?
C22_4 H22_4 1.0000 . ?
C23_4 H23A_4 0.9800 . ?
C23_4 H23B_4 0.9800 . ?
C23_4 H23C_4 0.9800 . ?
C24_4 H24A_4 0.9800 . ?
C24_4 H24B_4 0.9800 . ?
C24_4 H24C_4 0.9800 . ?
O1_51 C2_51 1.422(2) . ?
O1_51 C5_51 1.424(2) . ?
C2_51 C3_51 1.485(2) . ?
C2_51 H2A_51 0.9900 . ?
C2_51 H2B_51 0.9900 . ?
C3_51 C4_51 1.512(3) . ?
C3_51 H3A_51 0.9900 . ?
C3_51 H3B_51 0.9900 . ?
C4_51 C5_51 1.495(2) . ?
C4_51 H4A_51 0.9900 . ?
C4_51 H4B_51 0.9900 . ?
C5_51 H5A_51 0.9900 . ?
C5_51 H5B_51 0.9900 . ?
O1_52 C2_52 1.422(2) . ?
O1_52 C5_52 1.425(2) . ?
C2_52 C3_52 1.485(3) . ?
C2_52 H2A_52 0.9900 . ?
C2_52 H2B_52 0.9900 . ?
C3_52 C4_52 1.514(3) . ?
C3_52 H3A_52 0.9900 . ?
C3_52 H3B_52 0.9900 . ?
C4_52 C5_52 1.497(3) . ?
C4_52 H4A_52 0.9900 . ?
C4_52 H4B_52 0.9900 . ?
C5_52 H5A_52 0.9900 . ?
C5_52 H5B_52 0.9900 . ?
O1_53 C2_53 1.422(2) . ?
O1_53 C5_53 1.426(2) . ?
C2_53 C3_53 1.480(3) . ?
C2_53 H2A_53 0.9900 . ?
C2_53 H2B_53 0.9900 . ?
C3_53 C4_53 1.510(3) . ?
C3_53 H3A_53 0.9900 . ?
C3_53 H3B_53 0.9900 . ?
C4_53 C5_53 1.497(3) . ?
C4_53 H4A_53 0.9900 . ?
C4_53 H4B_53 0.9900 . ?
C5_53 H5A_53 0.9900 . ?
C5_53 H5B_53 0.9900 . ?
O1_61 C2_61 1.427(2) . ?
O1_61 C5_61 1.431(2) . ?
C2_61 C3_61 1.484(2) . ?
C2_61 H2A_61 0.9900 . ?
C2_61 H2B_61 0.9900 . ?
C3_61 C4_61 1.512(3) . ?
C3_61 H3A_61 0.9900 . ?
C3_61 H3B_61 0.9900 . ?
C4_61 C5_61 1.501(2) . ?
C4_61 H4A_61 0.9900 . ?
C4_61 H4B_61 0.9900 . ?
C5_61 H5A_61 0.9900 . ?
C5_61 H5B_61 0.9900 . ?
O1_62 C2_62 1.425(2) . ?
O1_62 C5_62 1.428(2) . ?
C2_62 C3_62 1.485(2) . ?
C2_62 H2A_62 0.9900 . ?
C2_62 H2B_62 0.9900 . ?
C3_62 C4_62 1.515(3) . ?
C3_62 H3A_62 0.9900 . ?
C3_62 H3B_62 0.9900 . ?
C4_62 C5_62 1.502(2) . ?
C4_62 H4A_62 0.9900 . ?
C4_62 H4B_62 0.9900 . ?
C5_62 H5A_62 0.9900 . ?
C5_62 H5B_62 0.9900 . ?
O1_71 C2_71 1.423(2) . ?
O1_71 C5_71 1.427(2) . ?
C2_71 C3_71 1.479(2) . ?
C2_71 H2A_71 0.9900 . ?
C2_71 H2B_71 0.9900 . ?
C3_71 C4_71 1.509(3) . ?
C3_71 H3A_71 0.9900 . ?
C3_71 H3B_71 0.9900 . ?
C4_71 C5_71 1.497(3) . ?
C4_71 H4A_71 0.9900 . ?
C4_71 H4B_71 0.9900 . ?
C5_71 H5A_71 0.9900 . ?
C5_71 H5B_71 0.9900 . ?
O1_72 C2_72 1.423(2) . ?
O1_72 C5_72 1.427(2) . ?
C2_72 C3_72 1.480(2) . ?
C2_72 H2A_72 0.9900 . ?
C2_72 H2B_72 0.9900 . ?
C3_72 C4_72 1.510(3) . ?
C3_72 H3A_72 0.9900 . ?
C3_72 H3B_72 0.9900 . ?
C4_72 C5_72 1.498(2) . ?
C4_72 H4A_72 0.9900 . ?
C4_72 H4B_72 0.9900 . ?
C5_72 H5A_72 0.9900 . ?
C5_72 H5B_72 0.9900 . ?
O1_8 C5_8 1.429(2) . ?
O1_8 C2_8 1.431(2) . ?
C2_8 C3_8 1.492(2) . ?
C2_8 H2A_8 0.9900 . ?
C2_8 H2B_8 0.9900 . ?
C3_8 C4_8 1.513(2) . ?
C3_8 H3A_8 0.9900 . ?
C3_8 H3B_8 0.9900 . ?
C4_8 C5_8 1.499(2) . ?
C4_8 H4A_8 0.9900 . ?
C4_8 H4B_8 0.9900 . ?
C5_8 H5A_8 0.9900 . ?
C5_8 H5B_8 0.9900 . ?
O1_91 C2_91 1.425(2) . ?
O1_91 C5_91 1.430(2) . ?
C2_91 C3_91 1.481(2) . ?
C2_91 H2A_91 0.9900 . ?
C2_91 H2B_91 0.9900 . ?
C3_91 C4_91 1.511(2) . ?
C3_91 H3A_91 0.9900 . ?
C3_91 H3B_91 0.9900 . ?
C4_91 C5_91 1.499(2) . ?
C4_91 H4A_91 0.9900 . ?
C4_91 H4B_91 0.9900 . ?
C5_91 H5A_91 0.9900 . ?
C5_91 H5B_91 0.9900 . ?
O1_92 C2_92 1.423(2) . ?
O1_92 C5_92 1.424(2) . ?
C2_92 C3_92 1.485(3) . ?
C2_92 H2A_92 0.9900 . ?
C2_92 H2B_92 0.9900 . ?
C3_92 C4_92 1.513(3) . ?
C3_92 H3A_92 0.9900 . ?
C3_92 H3B_92 0.9900 . ?
C4_92 C5_92 1.498(3) . ?
C4_92 H4A_92 0.9900 . ?
C4_92 H4B_92 0.9900 . ?
C5_92 H5A_92 0.9900 . ?
C5_92 H5B_92 0.9900 . ?
O1_10 C2_10 1.424(2) . ?
O1_10 C5_10 1.430(2) . ?
C2_10 C3_10 1.482(2) . ?
C2_10 H2A_10 0.9900 . ?
C2_10 H2B_10 0.9900 . ?
C3_10 C4_10 1.511(2) . ?
C3_10 H3A_10 0.9900 . ?
C3_10 H3B_10 0.9900 . ?
C4_10 C5_10 1.497(2) . ?
C4_10 H4A_10 0.9900 . ?
C4_10 H4B_10 0.9900 . ?
C5_10 H5A_10 0.9900 . ?
C5_10 H5B_10 0.9900 . ?
